data_2310767
loop_
_publ_author_name
'Volkov, Sergey'
'Bubnova, Rimma'
'Bolotina, Nadezhda'
'Krzhizhanovskaya, Maria'
'Belousova, Olga'
'Filatov, Stanislav'

_publ_section_title
;
 Incommensurate modulation and thermal expansion of
 Sr~3~B~2+x~Si~1-x~O~8-x/2 solid solutions
;
_journal_coden_ASTM ACSBDA
_journal_coeditor_code DK5034
_journal_issue 5
_journal_name_full
;
 Acta Crystallographica, Section B: Structural Science, Crystal Engineering
 and Materials
;
_journal_page_first 489
_journal_page_last 497
_journal_paper_doi 10.1107/S2052520615011713
_journal_volume 71
_journal_year 2015
_chemical_formula_sum 'B3.041 O10.479 Si0.959 Sr4'
_chemical_formula_weight 577.9
_chemical_name_systematic ' ?'
_space_group_IT_number 62
_symmetry_cell_setting orthorhombic
_symmetry_space_group_name_Hall '-P 2ac 2n'
_symmetry_space_group_name_H-M 'P n m a'
_cell_angle_alpha 90
_cell_angle_beta 90
_cell_angle_gamma 90
_cell_formula_units_Z 1
_cell_length_a 12.2774
_cell_length_b 3.9006
_cell_length_c 5.4091
_cell_measurement_temperature 293
_cell_volume 259.038
_diffrn_ambient_temperature 293
_diffrn_measured_fraction_theta_full 0.98
_diffrn_measured_fraction_theta_max 0.96
_diffrn_radiation_source 'X-ray tube'
_diffrn_radiation_type 'Mo K\a'
_diffrn_radiation_wavelength 0.71073
_diffrn_reflns_av_R_equivalents 0.1069
_diffrn_reflns_limit_h_max 23
_diffrn_reflns_limit_h_min -23
_diffrn_reflns_limit_k_max 7
_diffrn_reflns_limit_k_min -7
_diffrn_reflns_limit_l_max 3
_diffrn_reflns_limit_l_min -9
_diffrn_reflns_number 8190
_diffrn_reflns_theta_full 36.74
_diffrn_reflns_theta_max 43.24
_diffrn_reflns_theta_min 4.12
_exptl_absorpt_coefficient_mu 20.637
_exptl_crystal_density_diffrn 3.7048
_exptl_crystal_F_000 264
_refine_diff_density_max 3.58
_refine_diff_density_min -5.05
_refine_ls_extinction_method none
_refine_ls_goodness_of_fit_ref 2.34
_refine_ls_number_constraints 1
_refine_ls_number_parameters 29
_refine_ls_number_reflns 1031
_refine_ls_number_restraints 0
_refine_ls_R_factor_all 0.2015
_refine_ls_R_factor_gt 0.0765
_refine_ls_shift/su_max 0.0012
_refine_ls_shift/su_mean 0.0003
_refine_ls_structure_factor_coef F
_refine_ls_weighting_details w=1/(\s^2^(F)+0.0001F^2^)
_refine_ls_weighting_scheme sigma
_refine_ls_wR_factor_gt 0.0772
_refine_ls_wR_factor_ref 0.0907
_reflns_number_gt 428
_reflns_number_total 1031
_reflns_threshold_expression I>3\s(I)
_cod_data_source_file dk5034sup1.cif
_cod_data_source_block I
_cod_original_cell_volume 259.0376
_cod_original_sg_symbol_Hall '-P -2xabc;-2yb;-2zac'
_cod_database_code 2310767

loop_
_space_group_symop_id
_space_group_symop_operation_xyz
1 x,y,z
2 -x+1/2,-y,z+1/2
3 -x,y+1/2,-z
4 x+1/2,-y+1/2,-z+1/2
5 -x,-y,-z
6 x+1/2,y,-z+1/2
7 x,-y+1/2,z
8 -x+1/2,y+1/2,z+1/2

loop_
_atom_site_type_symbol
_atom_site_label
_atom_site_fract_x
_atom_site_fract_y
_atom_site_fract_z
_atom_site_U_iso_or_equiv
_atom_site_adp_type
_atom_site_calc_flag
_atom_site_occupancy
Sr Sr 0.14594(9) 0.75 0.90476(13) 0.0386(3) Uani d 1
B B 0.4073(18) 0.820(4) 0.914(4) 0.0208(18) Uiso d 0.3802
Si Si 0.4199(10) 0.75 0.944(2) 0.0208(18) Uiso d 0.2395
O O1 0.4236(12) 0.75 0.681(2) 0.024(2) Uiso d 0.5
O O2 0.510(3) 0.527(7) 0.919(3) 0.078(7) Uiso d 0.3097
O O3 0.3340(9) 0.75 0.1031(11) 0.056(3) Uani d 1
O O4 0.3665(12) 0.75 0.675(2) 0.025(2) Uiso d 0.5

loop_
_atom_site_aniso_label
_atom_site_aniso_U_11
_atom_site_aniso_U_22
_atom_site_aniso_U_33
_atom_site_aniso_U_12
_atom_site_aniso_U_13
_atom_site_aniso_U_23
_atom_site_aniso_type_symbol
Sr 0.0765(8) 0.0153(3) 0.0241(4) 0 -0.0166(4) 0 Sr
O3 0.102(8) 0.026(3) 0.040(4) 0 0.024(4) 0 O

loop_
_atom_type_symbol
_atom_type_scat_dispersion_real
_atom_type_scat_dispersion_imag
_atom_type_scat_source
B 0.0013 0.0007 'International Tables Vol C tables 4.2.6.8 and 6.1.1.1'
O 0.0106 0.0060 'International Tables Vol C tables 4.2.6.8 and 6.1.1.1'
Si 0.0817 0.0704 'International Tables Vol C tables 4.2.6.8 and 6.1.1.1'
Sr -1.5307 3.2498 'International Tables Vol C tables 4.2.6.8 and 6.1.1.1'

loop_
_geom_angle_atom_site_label_1
_geom_angle_atom_site_label_2
_geom_angle_atom_site_label_3
_geom_angle_site_symmetry_1
_geom_angle_site_symmetry_3
_geom_angle
Sr Sr Sr 1_545 1_565 180.0(5)
Sr Sr B 1_545 . 94.9(3)
Sr Sr B 1_545 2_564 50.9(3)
Sr Sr B 1_545 2_565 51.8(3)
Sr Sr B 1_545 2_574 121.5(3)
Sr Sr B 1_545 2_575 120.7(3)
Sr Sr B 1_545 4_466 85.4(3)
Sr Sr B 1_545 6_456 94.6(3)
Sr Sr B 1_545 7_565 85.1(3)
Sr Sr B 1_545 8_544 58.5(3)
Sr Sr B 1_545 8_545 59.3(3)
Sr Sr B 1_545 8_554 129.1(3)
Sr Sr B 1_545 8_555 128.2(3)
Sr Sr Si 1_545 . 90.00(2)
Sr Sr Si 1_545 2_564 53.34(12)
Sr Sr Si 1_545 2_565 57.20(10)
Sr Sr Si 1_545 2_574 126.66(12)
Sr Sr Si 1_545 2_575 122.80(10)
Sr Sr Si 1_545 4_466 90.00(2)
Sr Sr O1 1_545 . 90.00(2)
Sr Sr O1 1_545 2_565 41.40(19)
Sr Sr O1 1_545 2_575 138.60(19)
Sr Sr O1 1_545 4_466 90.00(2)
Sr Sr O2 1_545 2_564 71.6(5)
Sr Sr O2 1_545 2_565 72.3(4)
Sr Sr O2 1_545 4_456 38.6(4)
Sr Sr O2 1_545 4_466 109.8(6)
Sr Sr O2 1_545 6_456 70.2(6)
Sr Sr O2 1_545 6_466 141.4(4)
Sr Sr O2 1_545 8_554 108.4(5)
Sr Sr O2 1_545 8_555 107.7(4)
Sr Sr O3 1_545 1_556 90.00(2)
Sr Sr O3 1_545 2_565 40.23(11)
Sr Sr O3 1_545 2_575 139.77(11)
Sr Sr O4 1_545 . 90.00(2)
Sr Sr O4 1_545 2_565 37.1(2)
Sr Sr O4 1_545 2_575 142.9(2)
Sr Sr O4 1_545 4_466 90.00(2)
Sr Sr B 1_565 . 85.1(3)
Sr Sr B 1_565 2_564 129.1(3)
Sr Sr B 1_565 2_565 128.2(3)
Sr Sr B 1_565 2_574 58.5(3)
Sr Sr B 1_565 2_575 59.3(3)
Sr Sr B 1_565 4_466 94.6(3)
Sr Sr B 1_565 6_456 85.4(3)
Sr Sr B 1_565 7_565 94.9(3)
Sr Sr B 1_565 8_544 121.5(3)
Sr Sr B 1_565 8_545 120.7(3)
Sr Sr B 1_565 8_554 50.9(3)
Sr Sr B 1_565 8_555 51.8(3)
Sr Sr Si 1_565 . 90.00(2)
Sr Sr Si 1_565 2_564 126.66(12)
Sr Sr Si 1_565 2_565 122.80(10)
Sr Sr Si 1_565 2_574 53.34(12)
Sr Sr Si 1_565 2_575 57.20(10)
Sr Sr Si 1_565 4_466 90.00(2)
Sr Sr O1 1_565 . 90.00(2)
Sr Sr O1 1_565 2_565 138.60(19)
Sr Sr O1 1_565 2_575 41.40(19)
Sr Sr O1 1_565 4_466 90.00(2)
Sr Sr O2 1_565 2_564 108.4(5)
Sr Sr O2 1_565 2_565 107.7(4)
Sr Sr O2 1_565 4_456 141.4(4)
Sr Sr O2 1_565 4_466 70.2(6)
Sr Sr O2 1_565 6_456 109.8(6)
Sr Sr O2 1_565 6_466 38.6(4)
Sr Sr O2 1_565 8_554 71.6(5)
Sr Sr O2 1_565 8_555 72.3(4)
Sr Sr O3 1_565 1_556 90.00(2)
Sr Sr O3 1_565 2_565 139.77(11)
Sr Sr O3 1_565 2_575 40.23(11)
Sr Sr O4 1_565 . 90.00(2)
Sr Sr O4 1_565 2_565 142.9(2)
Sr Sr O4 1_565 2_575 37.1(2)
Sr Sr O4 1_565 4_466 90.00(2)
B Sr B . 2_564 104.4(5)
B Sr B . 2_565 102.8(5)
B Sr B . 2_574 99.8(5)
B Sr B . 2_575 98.2(5)
B Sr B . 4_466 150.5(5)
B Sr B . 6_456 149.0(5)
B Sr B . 7_565 9.7(4)
B Sr B . 8_544 105.0(5)
B Sr B . 8_545 103.2(5)
B Sr B . 8_554 98.2(5)
B Sr B . 8_555 96.7(5)
B Sr Si . . 5.6(3)
B Sr Si . 2_564 108.0(4)
B Sr Si . 2_565 104.9(4)
B Sr Si . 2_574 102.0(4)
B Sr Si . 2_575 99.5(4)
B Sr Si . 4_466 146.3(4)
B Sr O1 . . 21.0(4)
B Sr O1 . 2_565 112.5(4)
B Sr O1 . 2_575 104.8(4)
B Sr O1 . 4_466 170.0(4)
B Sr O2 . 2_564 126.6(6)
B Sr O2 . 2_565 123.6(6)
B Sr O2 . 4_456 120.0(5)
B Sr O2 . 4_466 128.8(7)
B Sr O2 . 6_456 133.2(7)
B Sr O2 . 6_466 111.6(5)
B Sr O2 . 8_554 122.9(6)
B Sr O2 . 8_555 120.1(6)
B Sr O3 . 1_556 24.5(4)
B Sr O3 . 2_565 88.7(4)
B Sr O3 . 2_575 81.3(4)
B Sr O4 . . 25.9(4)
B Sr O4 . 2_565 97.0(5)
B Sr O4 . 2_575 89.2(5)
B Sr O4 . 4_466 172.0(4)
B Sr B 2_564 2_565 98.8(4)
B Sr B 2_564 2_574 70.6(4)
B Sr B 2_564 2_575 156.3(5)
B Sr B 2_564 4_466 53.8(5)
B Sr B 2_564 6_456 60.7(4)
B Sr B 2_564 7_565 98.2(5)
B Sr B 2_564 8_544 7.6(4)
B Sr B 2_564 8_545 105.8(4)
B Sr B 2_564 8_554 78.2(4)
B Sr B 2_564 8_555 158.8(5)
B Sr Si 2_564 . 103.4(4)
B Sr Si 2_564 2_564 4.1(4)
B Sr Si 2_564 2_565 103.1(3)
B Sr Si 2_564 2_574 75.9(3)
B Sr Si 2_564 2_575 155.6(4)
B Sr Si 2_564 4_466 54.8(4)
B Sr O1 2_564 . 85.5(4)
B Sr O1 2_564 2_565 84.2(4)
B Sr O1 2_564 2_575 147.6(5)
B Sr O1 2_564 4_466 72.0(4)
B Sr O2 2_564 2_564 28.4(6)
B Sr O2 2_564 2_565 107.4(5)
B Sr O2 2_564 4_456 24.0(5)
B Sr O2 2_564 4_466 65.1(6)
B Sr O2 2_564 6_456 32.0(7)
B Sr O2 2_564 6_466 94.2(4)
B Sr O2 2_564 8_554 61.2(5)
B Sr O2 2_564 8_555 133.0(6)
B Sr O3 2_564 1_556 119.1(4)
B Sr O3 2_564 2_565 19.1(4)
B Sr O3 2_564 2_575 91.0(3)
B Sr O4 2_564 . 81.6(4)
B Sr O4 2_564 2_565 86.4(4)
B Sr O4 2_564 2_575 160.6(4)
B Sr O4 2_564 4_466 73.8(4)
B Sr B 2_565 2_574 156.8(5)
B Sr B 2_565 2_575 68.8(4)
B Sr B 2_565 4_466 100.4(5)
B Sr B 2_565 6_456 106.2(5)
B Sr B 2_565 7_565 96.7(5)
B Sr B 2_565 8_544 105.9(4)
B Sr B 2_565 8_545 7.5(4)
B Sr B 2_565 8_554 158.8(5)
B Sr B 2_565 8_555 76.4(4)
B Sr Si 2_565 . 97.6(4)
B Sr Si 2_565 2_564 99.8(3)
B Sr Si 2_565 2_565 5.7(3)
B Sr Si 2_565 2_574 155.2(4)
B Sr Si 2_565 2_575 71.0(3)
B Sr Si 2_565 4_466 106.2(4)
B Sr O1 2_565 . 115.3(4)
B Sr O1 2_565 2_565 15.8(4)
B Sr O1 2_565 2_575 88.0(3)
B Sr O1 2_565 4_466 87.1(4)
B Sr O2 2_565 2_564 106.8(5)
B Sr O2 2_565 2_565 27.6(6)
B Sr O2 2_565 4_456 77.6(4)
B Sr O2 2_565 4_466 127.9(7)
B Sr O2 2_565 6_456 101.3(6)
B Sr O2 2_565 6_466 138.7(5)
B Sr O2 2_565 8_554 132.8(6)
B Sr O2 2_565 8_555 59.4(5)
B Sr O3 2_565 1_556 80.9(4)
B Sr O3 2_565 2_565 92.0(3)
B Sr O3 2_565 2_575 167.9(3)
B Sr O4 2_565 . 118.9(4)
B Sr O4 2_565 2_565 15.6(4)
B Sr O4 2_565 2_575 91.3(4)
B Sr O4 2_565 4_466 85.2(4)
B Sr B 2_574 2_575 112.7(4)
B Sr B 2_574 4_466 56.6(5)
B Sr B 2_574 6_456 50.6(5)
B Sr B 2_574 7_565 105.0(5)
B Sr B 2_574 8_544 63.0(4)
B Sr B 2_574 8_545 156.8(5)
B Sr B 2_574 8_554 7.6(4)
B Sr B 2_574 8_555 105.9(4)
B Sr Si 2_574 . 104.8(4)
B Sr Si 2_574 2_564 68.3(3)
B Sr Si 2_574 2_565 155.2(4)
B Sr Si 2_574 2_574 6.2(4)
B Sr Si 2_574 2_575 110.0(3)
B Sr Si 2_574 4_466 50.7(4)
B Sr O1 2_574 . 85.1(4)
B Sr O1 2_574 2_565 143.2(5)
B Sr O1 2_574 2_575 90.9(4)
B Sr O1 2_574 4_466 70.2(4)
B Sr O2 2_574 2_564 54.3(5)
B Sr O2 2_574 2_565 134.3(6)
B Sr O2 2_574 4_456 87.0(4)
B Sr O2 2_574 4_466 29.1(7)
B Sr O2 2_574 6_456 58.7(7)
B Sr O2 2_574 6_466 29.5(5)
B Sr O2 2_574 8_554 24.1(6)
B Sr O2 2_574 8_555 112.3(5)
B Sr O3 2_574 1_556 122.3(4)
B Sr O3 2_574 2_565 83.7(3)
B Sr O3 2_574 2_575 24.8(4)
B Sr O4 2_574 . 80.8(4)
B Sr O4 2_574 2_565 154.2(4)
B Sr O4 2_574 2_575 93.8(4)
B Sr O4 2_574 4_466 72.2(4)
B Sr B 2_575 4_466 107.0(5)
B Sr B 2_575 6_456 102.2(5)
B Sr B 2_575 7_565 103.2(5)
B Sr B 2_575 8_544 156.8(5)
B Sr B 2_575 8_545 61.3(4)
B Sr B 2_575 8_554 105.8(4)
B Sr B 2_575 8_555 7.5(4)
B Sr Si 2_575 . 98.4(4)
B Sr Si 2_575 2_564 153.4(4)
B Sr Si 2_575 2_565 63.5(3)
B Sr Si 2_575 2_574 106.6(3)
B Sr Si 2_575 2_575 2.8(4)
B Sr Si 2_575 4_466 107.8(4)
B Sr O1 2_575 . 117.9(4)
B Sr O1 2_575 2_565 80.6(3)
B Sr O1 2_575 2_575 21.8(4)
B Sr O1 2_575 4_466 86.8(4)
B Sr O2 2_575 2_564 133.7(6)
B Sr O2 2_575 2_565 52.5(5)
B Sr O2 2_575 4_456 133.8(5)
B Sr O2 2_575 4_466 105.7(6)
B Sr O2 2_575 6_456 128.0(7)
B Sr O2 2_575 6_466 83.9(4)
B Sr O2 2_575 8_554 111.7(5)
B Sr O2 2_575 8_555 23.2(6)
B Sr O3 2_575 1_556 80.1(4)
B Sr O3 2_575 2_565 160.6(3)
B Sr O3 2_575 2_575 99.5(3)
B Sr O4 2_575 . 121.9(4)
B Sr O4 2_575 2_565 83.9(4)
B Sr O4 2_575 2_575 22.9(4)
B Sr O4 2_575 4_466 84.7(4)
B Sr B 4_466 6_456 9.2(4)
B Sr B 4_466 7_565 149.0(5)
B Sr B 4_466 8_544 50.6(5)
B Sr B 4_466 8_545 102.2(5)
B Sr B 4_466 8_554 60.7(4)
B Sr B 4_466 8_555 106.2(5)
B Sr Si 4_466 . 152.8(4)
B Sr Si 4_466 2_564 49.8(4)
B Sr Si 4_466 2_565 99.9(4)
B Sr Si 4_466 2_574 56.6(4)
B Sr Si 4_466 2_575 105.0(4)
B Sr Si 4_466 4_466 5.9(3)
B Sr O1 4_466 . 129.8(4)
B Sr O1 4_466 2_565 87.0(4)
B Sr O1 4_466 2_575 93.9(4)
B Sr O1 4_466 4_466 21.3(4)
B Sr O2 4_466 2_564 26.7(6)
B Sr O2 4_466 2_565 84.6(6)
B Sr O2 4_466 4_456 48.7(5)
B Sr O2 4_466 4_466 29.1(7)
B Sr O2 4_466 6_456 21.8(7)
B Sr O2 4_466 6_466 57.7(5)
B Sr O2 4_466 8_554 32.6(6)
B Sr O2 4_466 8_555 87.4(6)
B Sr O3 4_466 1_556 172.8(3)
B Sr O3 4_466 2_565 72.5(4)
B Sr O3 4_466 2_575 79.7(4)
B Sr O4 4_466 . 124.8(4)
B Sr O4 4_466 2_565 100.6(4)
B Sr O4 4_466 2_575 108.2(4)
B Sr O4 4_466 4_466 23.7(4)
B Sr B 6_456 7_565 150.5(5)
B Sr B 6_456 8_544 56.6(5)
B Sr B 6_456 8_545 107.0(5)
B Sr B 6_456 8_554 53.8(5)
B Sr B 6_456 8_555 100.4(5)
B Sr Si 6_456 . 152.8(4)
B Sr Si 6_456 2_564 56.6(4)
B Sr Si 6_456 2_565 105.0(4)
B Sr Si 6_456 2_574 49.8(4)
B Sr Si 6_456 2_575 99.9(4)
B Sr Si 6_456 4_466 5.9(3)
B Sr O1 6_456 . 129.8(4)
B Sr O1 6_456 2_565 93.9(4)
B Sr O1 6_456 2_575 87.0(4)
B Sr O1 6_456 4_466 21.3(4)
B Sr O2 6_456 2_564 32.6(6)
B Sr O2 6_456 2_565 87.4(6)
B Sr O2 6_456 4_456 57.7(5)
B Sr O2 6_456 4_466 21.8(7)
B Sr O2 6_456 6_456 29.1(7)
B Sr O2 6_456 6_466 48.7(5)
B Sr O2 6_456 8_554 26.7(6)
B Sr O2 6_456 8_555 84.6(6)
B Sr O3 6_456 1_556 172.8(3)
B Sr O3 6_456 2_565 79.7(4)
B Sr O3 6_456 2_575 72.5(4)
B Sr O4 6_456 . 124.8(4)
B Sr O4 6_456 2_565 108.2(4)
B Sr O4 6_456 2_575 100.6(4)
B Sr O4 6_456 4_466 23.7(4)
B Sr B 7_565 8_544 99.8(5)
B Sr B 7_565 8_545 98.2(5)
B Sr B 7_565 8_554 104.4(5)
B Sr B 7_565 8_555 102.8(5)
B Sr Si 7_565 . 5.6(3)
B Sr Si 7_565 2_564 102.0(4)
B Sr Si 7_565 2_565 99.5(4)
B Sr Si 7_565 2_574 108.0(4)
B Sr Si 7_565 2_575 104.9(4)
B Sr Si 7_565 4_466 146.3(4)
B Sr O1 7_565 . 21.0(4)
B Sr O1 7_565 2_565 104.8(4)
B Sr O1 7_565 2_575 112.5(4)
B Sr O1 7_565 4_466 170.0(4)
B Sr O2 7_565 2_564 122.9(6)
B Sr O2 7_565 2_565 120.1(6)
B Sr O2 7_565 4_456 111.6(5)
B Sr O2 7_565 4_466 133.2(7)
B Sr O2 7_565 6_456 128.8(7)
B Sr O2 7_565 6_466 120.0(5)
B Sr O2 7_565 8_554 126.6(6)
B Sr O2 7_565 8_555 123.6(6)
B Sr O3 7_565 1_556 24.5(4)
B Sr O3 7_565 2_565 81.3(4)
B Sr O3 7_565 2_575 88.7(4)
B Sr O4 7_565 . 25.9(4)
B Sr O4 7_565 2_565 89.2(5)
B Sr O4 7_565 2_575 97.0(5)
B Sr O4 7_565 4_466 172.0(4)
B Sr B 8_544 8_545 112.7(4)
B Sr B 8_544 8_554 70.6(4)
B Sr B 8_544 8_555 156.8(5)
B Sr Si 8_544 . 104.8(4)
B Sr Si 8_544 2_564 6.2(4)
B Sr Si 8_544 2_565 110.0(3)
B Sr Si 8_544 2_574 68.3(3)
B Sr Si 8_544 2_575 155.2(4)
B Sr Si 8_544 4_466 50.7(4)
B Sr O1 8_544 . 85.1(4)
B Sr O1 8_544 2_565 90.9(4)
B Sr O1 8_544 2_575 143.2(5)
B Sr O1 8_544 4_466 70.2(4)
B Sr O2 8_544 2_564 24.1(6)
B Sr O2 8_544 2_565 112.3(5)
B Sr O2 8_544 4_456 29.5(5)
B Sr O2 8_544 4_466 58.7(7)
B Sr O2 8_544 6_456 29.1(7)
B Sr O2 8_544 6_466 87.0(4)
B Sr O2 8_544 8_554 54.3(5)
B Sr O2 8_544 8_555 134.3(6)
B Sr O3 8_544 1_556 122.3(4)
B Sr O3 8_544 2_565 24.8(4)
B Sr O3 8_544 2_575 83.7(3)
B Sr O4 8_544 . 80.8(4)
B Sr O4 8_544 2_565 93.8(4)
B Sr O4 8_544 2_575 154.2(4)
B Sr O4 8_544 4_466 72.2(4)
B Sr B 8_545 8_554 156.3(5)
B Sr B 8_545 8_555 68.8(4)
B Sr Si 8_545 . 98.4(4)
B Sr Si 8_545 2_564 106.6(3)
B Sr Si 8_545 2_565 2.8(4)
B Sr Si 8_545 2_574 153.4(4)
B Sr Si 8_545 2_575 63.5(3)
B Sr Si 8_545 4_466 107.8(4)
B Sr O1 8_545 . 117.9(4)
B Sr O1 8_545 2_565 21.8(4)
B Sr O1 8_545 2_575 80.6(3)
B Sr O1 8_545 4_466 86.8(4)
B Sr O2 8_545 2_564 111.7(5)
B Sr O2 8_545 2_565 23.2(6)
B Sr O2 8_545 4_456 83.9(4)
B Sr O2 8_545 4_466 128.0(7)
B Sr O2 8_545 6_456 105.7(6)
B Sr O2 8_545 6_466 133.8(5)
B Sr O2 8_545 8_554 133.7(6)
B Sr O2 8_545 8_555 52.5(5)
B Sr O3 8_545 1_556 80.1(4)
B Sr O3 8_545 2_565 99.5(3)
B Sr O3 8_545 2_575 160.6(3)
B Sr O4 8_545 . 121.9(4)
B Sr O4 8_545 2_565 22.9(4)
B Sr O4 8_545 2_575 83.9(4)
B Sr O4 8_545 4_466 84.7(4)
B Sr B 8_554 8_555 98.8(4)
B Sr Si 8_554 . 103.4(4)
B Sr Si 8_554 2_564 75.9(3)
B Sr Si 8_554 2_565 155.6(4)
B Sr Si 8_554 2_574 4.1(4)
B Sr Si 8_554 2_575 103.1(3)
B Sr Si 8_554 4_466 54.8(4)
B Sr O1 8_554 . 85.5(4)
B Sr O1 8_554 2_565 147.6(5)
B Sr O1 8_554 2_575 84.2(4)
B Sr O1 8_554 4_466 72.0(4)
B Sr O2 8_554 2_564 61.2(5)
B Sr O2 8_554 2_565 133.0(6)
B Sr O2 8_554 4_456 94.2(4)
B Sr O2 8_554 4_466 32.0(7)
B Sr O2 8_554 6_456 65.1(6)
B Sr O2 8_554 6_466 24.0(5)
B Sr O2 8_554 8_554 28.4(6)
B Sr O2 8_554 8_555 107.4(5)
B Sr O3 8_554 1_556 119.1(4)
B Sr O3 8_554 2_565 91.0(3)
B Sr O3 8_554 2_575 19.1(4)
B Sr O4 8_554 . 81.6(4)
B Sr O4 8_554 2_565 160.6(4)
B Sr O4 8_554 2_575 86.4(4)
B Sr O4 8_554 4_466 73.8(4)
B Sr Si 8_555 . 97.6(4)
B Sr Si 8_555 2_564 155.2(4)
B Sr Si 8_555 2_565 71.0(3)
B Sr Si 8_555 2_574 99.8(3)
B Sr Si 8_555 2_575 5.7(3)
B Sr Si 8_555 4_466 106.2(4)
B Sr O1 8_555 . 115.3(4)
B Sr O1 8_555 2_565 88.0(3)
B Sr O1 8_555 2_575 15.8(4)
B Sr O1 8_555 4_466 87.1(4)
B Sr O2 8_555 2_564 132.8(6)
B Sr O2 8_555 2_565 59.4(5)
B Sr O2 8_555 4_456 138.7(5)
B Sr O2 8_555 4_466 101.3(6)
B Sr O2 8_555 6_456 127.9(7)
B Sr O2 8_555 6_466 77.6(4)
B Sr O2 8_555 8_554 106.8(5)
B Sr O2 8_555 8_555 27.6(6)
B Sr O3 8_555 1_556 80.9(4)
B Sr O3 8_555 2_565 167.9(3)
B Sr O3 8_555 2_575 92.0(3)
B Sr O4 8_555 . 118.9(4)
B Sr O4 8_555 2_565 91.3(4)
B Sr O4 8_555 2_575 15.6(4)
B Sr O4 8_555 4_466 85.2(4)
Si Sr Si . 2_564 107.2(3)
Si Sr Si . 2_565 100.0(3)
Si Sr Si . 2_574 107.2(3)
Si Sr Si . 2_575 100.0(3)
Si Sr Si . 4_466 149.4(3)
Si Sr O1 . . 23.2(3)
Si Sr O1 . 2_565 107.0(3)
Si Sr O1 . 2_575 107.0(3)
Si Sr O1 . 4_466 174.0(3)
Si Sr O2 . 2_564 127.4(5)
Si Sr O2 . 2_565 119.4(5)
Si Sr O2 . 4_456 117.2(5)
Si Sr O2 . 4_466 133.6(6)
Si Sr O2 . 6_456 133.6(6)
Si Sr O2 . 6_466 117.2(5)
Si Sr O2 . 8_554 127.4(5)
Si Sr O2 . 8_555 119.4(5)
Si Sr O3 . 1_556 21.3(3)
Si Sr O3 . 2_565 86.8(3)
Si Sr O3 . 2_575 86.8(3)
Si Sr O4 . . 28.2(3)
Si Sr O4 . 2_565 91.4(4)
Si Sr O4 . 2_575 91.4(4)
Si Sr O4 . 4_466 176.4(3)
Si Sr Si 2_564 2_565 103.83(19)
Si Sr Si 2_564 2_574 73.32(17)
Si Sr Si 2_564 2_575 152.4(3)
Si Sr Si 2_564 4_466 50.7(2)
Si Sr O1 2_564 . 88.7(3)
Si Sr O1 2_564 2_565 84.8(3)
Si Sr O1 2_564 2_575 143.6(4)
Si Sr O1 2_564 4_466 68.2(3)
Si Sr O2 2_564 2_564 24.3(5)
Si Sr O2 2_564 2_565 106.4(5)
Si Sr O2 2_564 4_456 23.4(4)
Si Sr O2 2_564 4_466 61.4(6)
Si Sr O2 2_564 6_456 28.0(7)
Si Sr O2 2_564 6_466 90.9(4)
Si Sr O2 2_564 8_554 57.7(5)
Si Sr O2 2_564 8_555 130.3(5)
Si Sr O3 2_564 1_556 123.1(2)
Si Sr O3 2_564 2_565 23.2(3)
Si Sr O3 2_564 2_575 89.56(18)
Si Sr O4 2_564 . 84.7(3)
Si Sr O4 2_564 2_565 88.0(3)
Si Sr O4 2_564 2_575 156.7(4)
Si Sr O4 2_564 4_466 70.0(3)
Si Sr Si 2_565 2_574 152.4(3)
Si Sr Si 2_565 2_575 65.59(14)
Si Sr Si 2_565 4_466 105.6(3)
Si Sr O1 2_565 . 118.9(2)
Si Sr O1 2_565 2_565 19.1(2)
Si Sr O1 2_565 2_575 82.4(2)
Si Sr O1 2_565 4_466 85.1(3)
Si Sr O2 2_565 2_564 108.9(5)
Si Sr O2 2_565 2_565 22.9(5)
Si Sr O2 2_565 4_456 81.2(3)
Si Sr O2 2_565 4_466 126.2(7)
Si Sr O2 2_565 6_456 102.9(6)
Si Sr O2 2_565 6_466 133.9(4)
Si Sr O2 2_565 8_554 131.7(5)
Si Sr O2 2_565 8_555 53.7(4)
Si Sr O3 2_565 1_556 82.1(2)
Si Sr O3 2_565 2_565 97.21(15)
Si Sr O3 2_565 2_575 162.28(18)
Si Sr O4 2_565 . 122.8(3)
Si Sr O4 2_565 2_565 21.3(3)
Si Sr O4 2_565 2_575 86.1(3)
Si Sr O4 2_565 4_466 83.0(3)
Si Sr Si 2_574 2_575 103.83(19)
Si Sr Si 2_574 4_466 50.7(2)
Si Sr O1 2_574 . 88.7(3)
Si Sr O1 2_574 2_565 143.6(4)
Si Sr O1 2_574 2_575 84.8(3)
Si Sr O1 2_574 4_466 68.2(3)
Si Sr O2 2_574 2_564 57.7(5)
Si Sr O2 2_574 2_565 130.3(5)
Si Sr O2 2_574 4_456 90.9(4)
Si Sr O2 2_574 4_466 28.0(7)
Si Sr O2 2_574 6_456 61.4(6)
Si Sr O2 2_574 6_466 23.4(4)
Si Sr O2 2_574 8_554 24.3(5)
Si Sr O2 2_574 8_555 106.4(5)
Si Sr O3 2_574 1_556 123.1(2)
Si Sr O3 2_574 2_565 89.56(18)
Si Sr O3 2_574 2_575 23.2(3)
Si Sr O4 2_574 . 84.7(3)
Si Sr O4 2_574 2_565 156.7(4)
Si Sr O4 2_574 2_575 88.0(3)
Si Sr O4 2_574 4_466 70.0(3)
Si Sr Si 2_575 4_466 105.6(3)
Si Sr O1 2_575 . 118.9(2)
Si Sr O1 2_575 2_565 82.4(2)
Si Sr O1 2_575 2_575 19.1(2)
Si Sr O1 2_575 4_466 85.1(3)
Si Sr O2 2_575 2_564 131.7(5)
Si Sr O2 2_575 2_565 53.7(4)
Si Sr O2 2_575 4_456 133.9(4)
Si Sr O2 2_575 4_466 102.9(6)
Si Sr O2 2_575 6_456 126.2(7)
Si Sr O2 2_575 6_466 81.2(3)
Si Sr O2 2_575 8_554 108.9(5)
Si Sr O2 2_575 8_555 22.9(5)
Si Sr O3 2_575 1_556 82.1(2)
Si Sr O3 2_575 2_565 162.28(18)
Si Sr O3 2_575 2_575 97.21(15)
Si Sr O4 2_575 . 122.8(3)
Si Sr O4 2_575 2_565 86.1(3)
Si Sr O4 2_575 2_575 21.3(3)
Si Sr O4 2_575 4_466 83.0(3)
Si Sr O1 4_466 . 126.2(3)
Si Sr O1 4_466 2_565 92.9(3)
Si Sr O1 4_466 2_575 92.9(3)
Si Sr O1 4_466 4_466 24.6(3)
Si Sr O2 4_466 2_564 26.6(5)
Si Sr O2 4_466 2_565 89.6(5)
Si Sr O2 4_466 4_456 52.5(4)
Si Sr O2 4_466 4_466 23.2(7)
Si Sr O2 4_466 6_456 23.2(7)
Si Sr O2 4_466 6_466 52.5(4)
Si Sr O2 4_466 8_554 26.6(5)
Si Sr O2 4_466 8_555 89.6(5)
Si Sr O3 4_466 1_556 170.7(3)
Si Sr O3 4_466 2_565 73.8(2)
Si Sr O3 4_466 2_575 73.8(2)
Si Sr O4 4_466 . 121.2(3)
Si Sr O4 4_466 2_565 106.6(3)
Si Sr O4 4_466 2_575 106.6(3)
Si Sr O4 4_466 4_466 27.0(3)
O1 Sr O1 . 2_565 120.1(3)
O1 Sr O1 . 2_575 120.1(3)
O1 Sr O1 . 4_466 150.8(3)
O1 Sr O2 . 2_564 105.7(5)
O1 Sr O2 . 2_565 140.6(5)
O1 Sr O2 . 4_456 104.6(4)
O1 Sr O2 . 4_466 112.4(6)
O1 Sr O2 . 6_456 112.4(6)
O1 Sr O2 . 6_466 104.6(4)
O1 Sr O2 . 8_554 105.7(5)
O1 Sr O2 . 8_555 140.6(5)
O1 Sr O3 . 1_556 44.5(2)
O1 Sr O3 . 2_565 72.2(3)
O1 Sr O3 . 2_575 72.2(3)
O1 Sr O4 . . 5.0(3)
O1 Sr O4 . 2_565 105.1(4)
O1 Sr O4 . 2_575 105.1(4)
O1 Sr O4 . 4_466 153.2(3)
O1 Sr O1 2_565 2_575 97.2(3)
O1 Sr O1 2_565 4_466 76.8(3)
O1 Sr O2 2_565 2_564 91.1(5)
O1 Sr O2 2_565 2_565 31.1(5)
O1 Sr O2 2_565 4_456 62.1(4)
O1 Sr O2 2_565 4_466 115.7(7)
O1 Sr O2 2_565 6_456 85.7(6)
O1 Sr O2 2_565 6_466 134.8(5)
O1 Sr O2 2_565 8_554 119.5(6)
O1 Sr O2 2_565 8_555 66.5(5)
O1 Sr O3 2_565 1_556 93.2(3)
O1 Sr O3 2_565 2_565 80.0(2)
O1 Sr O3 2_565 2_575 166.2(4)
O1 Sr O4 2_565 . 122.5(3)
O1 Sr O4 2_565 2_565 15.6(5)
O1 Sr O4 2_565 2_575 103.5(3)
O1 Sr O4 2_565 4_466 75.3(3)
O1 Sr O1 2_575 4_466 76.8(3)
O1 Sr O2 2_575 2_564 119.5(6)
O1 Sr O2 2_575 2_565 66.5(5)
O1 Sr O2 2_575 4_456 134.8(5)
O1 Sr O2 2_575 4_466 85.7(6)
O1 Sr O2 2_575 6_456 115.7(7)
O1 Sr O2 2_575 6_466 62.1(4)
O1 Sr O2 2_575 8_554 91.1(5)
O1 Sr O2 2_575 8_555 31.1(5)
O1 Sr O3 2_575 1_556 93.2(3)
O1 Sr O3 2_575 2_565 166.2(4)
O1 Sr O3 2_575 2_575 80.0(2)
O1 Sr O4 2_575 . 122.5(3)
O1 Sr O4 2_575 2_565 103.5(3)
O1 Sr O4 2_575 2_575 15.6(5)
O1 Sr O4 2_575 4_466 75.3(3)
O1 Sr O2 4_466 2_564 47.1(5)
O1 Sr O2 4_466 2_565 66.3(5)
O1 Sr O2 4_466 4_456 60.1(5)
O1 Sr O2 4_466 4_466 41.2(6)
O1 Sr O2 4_466 6_456 41.2(6)
O1 Sr O2 4_466 6_466 60.1(5)
O1 Sr O2 4_466 8_554 47.1(5)
O1 Sr O2 4_466 8_555 66.3(5)
O1 Sr O3 4_466 1_556 164.7(3)
O1 Sr O3 4_466 2_565 89.3(3)
O1 Sr O3 4_466 2_575 89.3(3)
O1 Sr O4 4_466 . 145.8(3)
O1 Sr O4 4_466 2_565 92.2(4)
O1 Sr O4 4_466 2_575 92.2(4)
O1 Sr O4 4_466 4_466 2.4(3)
O2 Sr O2 2_564 2_565 101.6(6)
O2 Sr O2 2_564 4_456 33.6(6)
O2 Sr O2 2_564 4_466 38.8(8)
O2 Sr O2 2_564 6_456 7.1(7)
O2 Sr O2 2_564 6_466 70.1(6)
O2 Sr O2 2_564 8_554 36.8(6)
O2 Sr O2 2_564 8_555 113.2(7)
O2 Sr O3 2_564 1_556 146.2(5)
O2 Sr O3 2_564 2_565 47.5(5)
O2 Sr O3 2_564 2_575 78.8(5)
O2 Sr O4 2_564 . 101.0(5)
O2 Sr O4 2_564 2_565 99.9(5)
O2 Sr O4 2_564 2_575 132.5(6)
O2 Sr O4 2_564 4_466 49.3(5)
O2 Sr O2 2_565 4_456 83.4(5)
O2 Sr O2 2_565 4_466 106.7(8)
O2 Sr O2 2_565 6_456 94.7(7)
O2 Sr O2 2_565 6_466 111.1(6)
O2 Sr O2 2_565 8_554 113.2(7)
O2 Sr O2 2_565 8_555 35.5(6)
O2 Sr O3 2_565 1_556 99.2(5)
O2 Sr O3 2_565 2_565 108.7(5)
O2 Sr O3 2_565 2_575 141.8(5)
O2 Sr O4 2_565 . 144.9(5)
O2 Sr O4 2_565 2_565 41.7(6)
O2 Sr O4 2_565 2_575 74.9(5)
O2 Sr O4 2_565 4_466 64.0(5)
O2 Sr O2 4_456 4_466 71.2(7)
O2 Sr O2 4_456 6_456 31.7(7)
O2 Sr O2 4_456 6_466 102.9(5)
O2 Sr O2 4_456 8_554 70.1(6)
O2 Sr O2 4_456 8_555 111.1(6)
O2 Sr O3 4_456 1_556 125.4(4)
O2 Sr O3 4_456 2_565 32.4(5)
O2 Sr O3 4_456 2_575 110.5(3)
O2 Sr O4 4_456 . 101.6(4)
O2 Sr O4 4_456 2_565 67.7(4)
O2 Sr O4 4_456 2_575 150.2(6)
O2 Sr O4 4_456 4_466 61.2(5)
O2 Sr O2 4_466 6_456 39.6(9)
O2 Sr O2 4_466 6_466 31.7(7)
O2 Sr O2 4_466 8_554 7.1(7)
O2 Sr O2 4_466 8_555 94.7(7)
O2 Sr O3 4_466 1_556 151.1(6)
O2 Sr O3 4_466 2_565 83.4(6)
O2 Sr O3 4_466 2_575 50.8(7)
O2 Sr O4 4_466 . 107.7(6)
O2 Sr O4 4_466 2_565 129.7(7)
O2 Sr O4 4_466 2_575 95.6(6)
O2 Sr O4 4_466 4_466 43.3(6)
O2 Sr O2 6_456 6_466 71.2(7)
O2 Sr O2 6_456 8_554 38.8(8)
O2 Sr O2 6_456 8_555 106.7(8)
O2 Sr O3 6_456 1_556 151.1(6)
O2 Sr O3 6_456 2_565 50.8(7)
O2 Sr O3 6_456 2_575 83.4(6)
O2 Sr O4 6_456 . 107.7(6)
O2 Sr O4 6_456 2_565 95.6(6)
O2 Sr O4 6_456 2_575 129.7(7)
O2 Sr O4 6_456 4_466 43.3(6)
O2 Sr O2 6_466 8_554 33.6(6)
O2 Sr O2 6_466 8_555 83.4(5)
O2 Sr O3 6_466 1_556 125.4(4)
O2 Sr O3 6_466 2_565 110.5(3)
O2 Sr O3 6_466 2_575 32.4(5)
O2 Sr O4 6_466 . 101.6(4)
O2 Sr O4 6_466 2_565 150.2(6)
O2 Sr O4 6_466 2_575 67.7(4)
O2 Sr O4 6_466 4_466 61.2(5)
O2 Sr O2 8_554 8_555 101.6(6)
O2 Sr O3 8_554 1_556 146.2(5)
O2 Sr O3 8_554 2_565 78.8(5)
O2 Sr O3 8_554 2_575 47.5(5)
O2 Sr O4 8_554 . 101.0(5)
O2 Sr O4 8_554 2_565 132.5(6)
O2 Sr O4 8_554 2_575 99.9(5)
O2 Sr O4 8_554 4_466 49.3(5)
O2 Sr O3 8_555 1_556 99.2(5)
O2 Sr O3 8_555 2_565 141.8(5)
O2 Sr O3 8_555 2_575 108.7(5)
O2 Sr O4 8_555 . 144.9(5)
O2 Sr O4 8_555 2_565 74.9(5)
O2 Sr O4 8_555 2_575 41.7(6)
O2 Sr O4 8_555 4_466 64.0(5)
O3 Sr O3 1_556 2_565 100.5(2)
O3 Sr O3 1_556 2_575 100.5(2)
O3 Sr O4 1_556 . 49.5(3)
O3 Sr O4 1_556 2_565 78.7(4)
O3 Sr O4 1_556 2_575 78.7(4)
O3 Sr O4 1_556 4_466 162.3(3)
O3 Sr O3 2_565 2_575 99.53(15)
O3 Sr O4 2_565 . 69.3(3)
O3 Sr O4 2_565 2_565 77.3(2)
O3 Sr O4 2_565 2_575 176.4(3)
O3 Sr O4 2_565 4_466 90.9(3)
O3 Sr O4 2_575 . 69.3(3)
O3 Sr O4 2_575 2_565 176.4(3)
O3 Sr O4 2_575 2_575 77.3(2)
O3 Sr O4 2_575 4_466 90.9(3)
O4 Sr O4 . 2_565 107.8(4)
O4 Sr O4 . 2_575 107.8(4)
O4 Sr O4 . 4_466 148.2(3)
O4 Sr O4 2_565 2_575 105.9(3)
O4 Sr O4 2_565 4_466 90.7(4)
O4 Sr O4 2_575 4_466 90.7(4)
Sr B Sr . 2_564 75.8(4)
Sr B Sr . 2_565 76.9(4)
Sr B Sr . 2_574 80.4(5)
Sr B Sr . 2_575 81.6(5)
Sr B Sr . 4_566 147.3(6)
Sr B B . 1_545 85.1(5)
Sr B B . 1_565 94.9(6)
Sr B B . 3_647 132.4(7)
Sr B B . 3_657 141.2(7)
Sr B B . 5_667 126.2(6)
Sr B B . 5_677 148.0(8)
Sr B B . 7_565 85(3)
Sr B B . 7_575 94.9(6)
Sr B Si . . 112(4)
Sr B Si . 1_565 97.4(5)
Sr B Si . 3_647 127.7(6)
Sr B Si . 3_657 143.8(7)
Sr B O1 . . 97.0(12)
Sr B O1 . 1_565 97.3(5)
Sr B O1 . 3_647 120.6(6)
Sr B O1 . 3_657 130.5(6)
Sr B O2 . . 133.1(13)
Sr B O2 . 1_565 119.6(8)
Sr B O2 . 3_647 102.9(7)
Sr B O2 . 3_657 133.6(14)
Sr B O2 . 5_667 118.2(12)
Sr B O2 . 5_677 115.4(9)
Sr B O2 . 7_555 106.1(7)
Sr B O2 . 7_565 159.7(15)
Sr B O3 . 1_556 49.4(8)
Sr B O3 . 1_566 81.5(4)
Sr B O3 . 2_575 41.7(3)
Sr B O3 . 3_646 140.1(5)
Sr B O3 . 3_656 156.9(5)
Sr B O4 . . 67.4(10)
Sr B O4 . 1_565 86.9(5)
Sr B O4 . 3_657 138.4(6)
Sr B Sr 2_564 2_565 98.8(4)
Sr B Sr 2_564 2_574 68.8(4)
Sr B Sr 2_564 2_575 156.8(7)
Sr B Sr 2_564 4_566 73.8(4)
Sr B B 2_564 1_545 51.8(4)
Sr B B 2_564 1_565 128.2(6)
Sr B B 2_564 3_647 88.6(5)
Sr B B 2_564 3_657 138.0(8)
Sr B B 2_564 5_667 83.2(5)
Sr B B 2_564 5_677 134.8(8)
Sr B B 2_564 7_565 52(3)
Sr B B 2_564 7_575 128.2(7)
Sr B Si 2_564 . 88(3)
Sr B Si 2_564 1_565 131.2(6)
Sr B Si 2_564 3_647 82.8(4)
Sr B Si 2_564 3_657 135.7(7)
Sr B O1 2_564 . 32.8(7)
Sr B O1 2_564 1_565 110.0(5)
Sr B O1 2_564 3_647 100.5(4)
Sr B O1 2_564 3_657 153.5(7)
Sr B O2 2_564 . 74.6(10)
Sr B O2 2_564 1_565 130.2(7)
Sr B O2 2_564 3_647 72.1(5)
Sr B O2 2_564 3_657 150.6(15)
Sr B O2 2_564 5_667 91.1(9)
Sr B O2 2_564 5_677 148.1(8)
Sr B O2 2_564 7_555 59.6(4)
Sr B O2 2_564 7_565 116.4(13)
Sr B O3 2_564 1_556 108.9(9)
Sr B O3 2_564 1_566 137.6(6)
Sr B O3 2_564 2_575 78.0(4)
Sr B O3 2_564 3_646 77.1(4)
Sr B O3 2_564 3_656 115.5(6)
Sr B O4 2_564 . 27.9(5)
Sr B O4 2_564 1_565 107.5(5)
Sr B O4 2_564 3_657 145.5(6)
Sr B Sr 2_565 2_574 156.3(7)
Sr B Sr 2_565 2_575 70.6(4)
Sr B Sr 2_565 4_566 119.3(5)
Sr B B 2_565 1_545 50.9(4)
Sr B B 2_565 1_565 129.1(6)
Sr B B 2_565 3_647 61.2(5)
Sr B B 2_565 3_657 107.6(7)
Sr B B 2_565 5_667 58.0(4)
Sr B B 2_565 5_677 102.3(7)
Sr B B 2_565 7_565 51(3)
Sr B B 2_565 7_575 129.1(7)
Sr B Si 2_565 . 41(4)
Sr B Si 2_565 1_565 127.1(6)
Sr B Si 2_565 3_647 59.9(4)
Sr B Si 2_565 3_657 108.0(6)
Sr B O1 2_565 . 128.6(9)
Sr B O1 2_565 1_565 148.4(6)
Sr B O1 2_565 3_647 44.6(3)
Sr B O1 2_565 3_657 86.5(5)
Sr B O2 2_565 . 72.6(10)
Sr B O2 2_565 1_565 130.0(7)
Sr B O2 2_565 3_647 43.6(4)
Sr B O2 2_565 3_657 90.5(11)
Sr B O2 2_565 5_667 45.3(9)
Sr B O2 2_565 5_677 112.7(7)
Sr B O2 2_565 7_555 58.0(4)
Sr B O2 2_565 7_565 114.8(13)
Sr B O3 2_565 1_556 37.0(6)
Sr B O3 2_565 1_566 110.4(5)
Sr B O3 2_565 2_575 117.9(6)
Sr B O3 2_565 3_646 78.9(4)
Sr B O3 2_565 3_656 118.5(6)
Sr B O4 2_565 . 120.0(9)
Sr B O4 2_565 1_565 144.6(6)
Sr B O4 2_565 3_657 88.5(5)
Sr B Sr 2_574 2_575 112.7(5)
Sr B Sr 2_574 4_566 77.8(4)
Sr B B 2_574 1_545 120.7(6)
Sr B B 2_574 1_565 59.3(4)
Sr B B 2_574 3_647 135.2(8)
Sr B B 2_574 3_657 94.4(6)
Sr B B 2_574 5_667 135.7(7)
Sr B B 2_574 5_677 100.6(6)
Sr B B 2_574 7_565 121(3)
Sr B B 2_574 7_575 59.3(4)
Sr B Si 2_574 . 150(4)
Sr B Si 2_574 1_565 62.4(3)
Sr B Si 2_574 3_647 134.0(7)
Sr B Si 2_574 3_657 94.3(5)
Sr B O1 2_574 . 47.9(7)
Sr B O1 2_574 1_565 41.9(2)
Sr B O1 2_574 3_647 154.4(7)
Sr B O1 2_574 3_657 113.8(5)
Sr B O2 2_574 . 120.3(11)
Sr B O2 2_574 1_565 68.2(5)
Sr B O2 2_574 3_647 138.6(7)
Sr B O2 2_574 3_657 110.2(11)
Sr B O2 2_574 5_667 149.3(11)
Sr B O2 2_574 5_677 83.2(6)
Sr B O2 2_574 7_555 123.7(6)
Sr B O2 2_574 7_565 88.9(12)
Sr B O3 2_574 1_556 126.0(12)
Sr B O3 2_574 1_566 72.4(3)
Sr B O3 2_574 2_575 41.4(3)
Sr B O3 2_574 3_646 115.8(6)
Sr B O3 2_574 3_656 85.2(4)
Sr B O4 2_574 . 42.5(5)
Sr B O4 2_574 1_565 38.8(2)
Sr B O4 2_574 3_657 113.3(5)
Sr B Sr 2_575 4_566 129.4(6)
Sr B B 2_575 1_545 121.5(6)
Sr B B 2_575 1_565 58.5(4)
Sr B B 2_575 3_647 103.0(7)
Sr B B 2_575 3_657 64.9(5)
Sr B B 2_575 5_667 106.5(6)
Sr B B 2_575 5_677 68.4(6)
Sr B B 2_575 7_565 121(3)
Sr B B 2_575 7_575 58.5(4)
Sr B Si 2_575 . 96(4)
Sr B Si 2_575 1_565 56.6(3)
Sr B Si 2_575 3_647 107.6(6)
Sr B Si 2_575 3_657 67.4(4)
Sr B O1 2_575 . 160.1(10)
Sr B O1 2_575 1_565 77.8(4)
Sr B O1 2_575 3_647 86.4(5)
Sr B O1 2_575 3_657 48.9(3)
Sr B O2 2_575 . 119.1(11)
Sr B O2 2_575 1_565 66.5(5)
Sr B O2 2_575 3_647 108.5(6)
Sr B O2 2_575 3_657 52.3(11)
Sr B O2 2_575 5_667 94.9(9)
Sr B O2 2_575 5_677 49.5(5)
Sr B O2 2_575 7_555 123.6(6)
Sr B O2 2_575 7_565 86.8(12)
Sr B O3 2_575 1_556 50.3(6)
Sr B O3 2_575 1_566 40.9(2)
Sr B O3 2_575 2_575 88.7(5)
Sr B O3 2_575 3_646 119.1(6)
Sr B O3 2_575 3_656 87.5(4)
Sr B O4 2_575 . 141.8(12)
Sr B O4 2_575 1_565 76.1(4)
Sr B O4 2_575 3_657 56.8(4)
Sr B B 4_566 1_545 85.4(5)
Sr B B 4_566 1_565 94.6(5)
Sr B B 4_566 3_647 58.5(5)
Sr B B 4_566 3_657 65.0(5)
Sr B B 4_566 5_667 61.3(5)
Sr B B 4_566 5_677 61.0(6)
Sr B B 4_566 7_565 85(3)
Sr B B 4_566 7_575 94.6(6)
Sr B Si 4_566 . 78(4)
Sr B Si 4_566 1_565 93.8(5)
Sr B Si 4_566 3_647 59.4(4)
Sr B Si 4_566 3_657 62.5(5)
Sr B O1 4_566 . 50.5(10)
Sr B O1 4_566 1_565 82.3(4)
Sr B O1 4_566 3_647 76.8(5)
Sr B O1 4_566 3_657 81.0(5)
Sr B O2 4_566 . 47.0(10)
Sr B O2 4_566 1_565 73.7(7)
Sr B O2 4_566 3_647 78.7(6)
Sr B O2 4_566 3_657 77.3(12)
Sr B O2 4_566 5_667 74.3(10)
Sr B O2 4_566 5_677 85.9(8)
Sr B O2 4_566 7_555 67.8(6)
Sr B O2 4_566 7_565 42.9(11)
Sr B O3 4_566 1_556 155.8(11)
Sr B O3 4_566 1_566 114.1(5)
Sr B O3 4_566 2_575 118.9(5)
Sr B O3 4_566 3_646 40.4(2)
Sr B O3 4_566 3_656 42.7(3)
Sr B O4 4_566 . 80.1(10)
Sr B O4 4_566 1_565 91.0(5)
Sr B O4 4_566 3_657 73.3(4)
B B B 1_545 1_565 180.0(5)
B B B 1_545 3_647 51.6(5)
B B B 1_545 3_657 128.4(8)
B B B 1_545 5_667 44.6(5)
B B B 1_545 5_677 119.7(8)
B B B 1_545 7_565 0.0(5)
B B B 1_545 7_575 180.0(5)
B B Si 1_545 . 40(3)
B B Si 1_545 1_565 176.4(7)
B B Si 1_545 3_647 45.4(4)
B B Si 1_545 3_657 126.6(7)
B B O1 1_545 . 77.9(7)
B B O1 1_545 1_565 160.6(7)
B B O1 1_545 3_647 53.6(4)
B B O1 1_545 3_657 119.0(6)
B B O2 1_545 . 47.9(11)
B B O2 1_545 1_565 155.3(10)
B B O2 1_545 3_647 23.7(6)
B B O2 1_545 3_657 120.8(13)
B B O2 1_545 5_667 45.0(9)
B B O2 1_545 5_677 152.0(9)
B B O2 1_545 7_555 21.0(6)
B B O2 1_545 7_565 115.2(15)
B B O3 1_545 1_556 78.7(7)
B B O3 1_545 1_566 159.4(7)
B B O3 1_545 2_575 116.2(6)
B B O3 1_545 3_646 55.0(4)
B B O3 1_545 3_656 117.8(6)
B B O4 1_545 . 78.8(7)
B B O4 1_545 1_565 159.1(7)
B B O4 1_545 3_657 115.2(6)
B B B 1_565 3_647 128.4(8)
B B B 1_565 3_657 51.6(5)
B B B 1_565 5_667 135.4(7)
B B B 1_565 5_677 60.3(5)
B B B 1_565 7_565 180.0(5)
B B B 1_565 7_575 0.0(5)
B B Si 1_565 . 140(4)
B B Si 1_565 1_565 3.6(4)
B B Si 1_565 3_647 134.6(7)
B B Si 1_565 3_657 53.4(4)
B B O1 1_565 . 102.1(9)
B B O1 1_565 1_565 19.4(3)
B B O1 1_565 3_647 126.4(6)
B B O1 1_565 3_657 61.0(4)
B B O2 1_565 . 132.1(14)
B B O2 1_565 1_565 24.7(7)
B B O2 1_565 3_647 156.3(8)
B B O2 1_565 3_657 59.2(11)
B B O2 1_565 5_667 135.0(12)
B B O2 1_565 5_677 28.0(6)
B B O2 1_565 7_555 159.0(9)
B B O2 1_565 7_565 64.8(13)
B B O3 1_565 1_556 101.3(8)
B B O3 1_565 1_566 20.6(3)
B B O3 1_565 2_575 63.8(4)
B B O3 1_565 3_646 125.0(6)
B B O3 1_565 3_656 62.2(4)
B B O4 1_565 . 101.2(8)
B B O4 1_565 1_565 20.9(3)
B B O4 1_565 3_657 64.8(4)
B B B 3_647 3_657 76.8(7)
B B B 3_647 5_667 7.0(5)
B B B 3_647 5_677 68.1(7)
B B B 3_647 7_565 52(3)
B B B 3_647 7_575 128.4(8)
B B Si 3_647 . 21(4)
B B Si 3_647 1_565 125.1(7)
B B Si 3_647 3_647 6.4(4)
B B Si 3_647 3_657 75.0(6)
B B O1 3_647 . 92.6(11)
B B O1 3_647 1_565 130.2(7)
B B O1 3_647 3_647 19.3(4)
B B O1 3_647 3_657 71.1(6)
B B O2 3_647 . 16.4(8)
B B O2 3_647 1_565 105.0(9)
B B O2 3_647 3_647 30.1(6)
B B O2 3_647 3_657 71.5(13)
B B O2 3_647 5_667 15.9(9)
B B O2 3_647 5_677 101.6(9)
B B O2 3_647 7_555 32.7(6)
B B O2 3_647 7_565 66.5(14)
B B O3 3_647 1_556 97.3(10)
B B O3 3_647 1_566 132.1(7)
B B O3 3_647 2_575 166.4(7)
B B O3 3_647 3_646 19.5(4)
B B O3 3_647 3_656 69.9(6)
B B O4 3_647 . 114.1(10)
B B O4 3_647 1_565 140.6(8)
B B O4 3_647 3_657 65.4(5)
B B B 3_657 5_667 83.8(7)
B B B 3_657 5_677 8.7(5)
B B B 3_657 7_565 128(3)
B B B 3_657 7_575 51.6(6)
B B Si 3_657 . 91(4)
B B Si 3_657 1_565 48.4(4)
B B Si 3_657 3_647 83.0(6)
B B Si 3_657 3_657 2.6(4)
B B O1 3_657 . 107.8(12)
B B O1 3_657 1_565 58.3(5)
B B O1 3_657 3_647 78.0(6)
B B O1 3_657 3_657 22.2(4)
B B O2 3_657 . 82.7(13)
B B O2 3_657 1_565 29.5(6)
B B O2 3_657 3_647 105.8(8)
B B O2 3_657 3_657 17.7(10)
B B O2 3_657 5_667 85.2(12)
B B O2 3_657 5_677 26.4(7)
B B O2 3_657 7_555 108.5(8)
B B O2 3_657 7_565 22.1(11)
B B O3 3_657 1_556 111.8(11)
B B O3 3_657 1_566 60.5(5)
B B O3 3_657 2_575 115.0(5)
B B O3 3_657 3_646 76.7(6)
B B O3 3_657 3_656 22.6(4)
B B O4 3_657 . 130.6(12)
B B O4 3_657 1_565 67.2(5)
B B O4 3_657 3_657 19.1(4)
B B B 5_667 5_677 75.1(7)
B B B 5_667 7_565 45(3)
B B B 5_667 7_575 135.4(8)
B B Si 5_667 . 17(4)
B B Si 5_667 1_565 132.2(7)
B B Si 5_667 3_647 1.9(4)
B B Si 5_667 3_657 82.1(6)
B B O1 5_667 . 90.5(10)
B B O1 5_667 1_565 136.5(7)
B B O1 5_667 3_647 20.3(4)
B B O1 5_667 3_657 77.7(5)
B B O2 5_667 . 15.4(8)
B B O2 5_667 1_565 111.9(9)
B B O2 5_667 3_647 23.4(6)
B B O2 5_667 3_657 78.2(13)
B B O2 5_667 5_667 13.7(8)
B B O2 5_667 5_677 108.5(9)
B B O2 5_667 7_555 25.9(5)
B B O2 5_667 7_565 73.1(14)
B B O3 5_667 1_556 94.8(9)
B B O3 5_667 1_566 138.3(7)
B B O3 5_667 2_575 159.9(6)
B B O3 5_667 3_646 20.9(4)
B B O3 5_667 3_656 76.4(5)
B B O4 5_667 . 109.6(10)
B B O4 5_667 1_565 146.9(7)
B B O4 5_667 3_657 72.2(5)
B B B 5_677 7_565 120(3)
B B B 5_677 7_575 60.3(6)
B B Si 5_677 . 83(4)
B B Si 5_677 1_565 57.1(5)
B B Si 5_677 3_647 74.3(6)
B B Si 5_677 3_657 7.2(4)
B B O1 5_677 . 107.4(13)
B B O1 5_677 1_565 66.4(5)
B B O1 5_677 3_647 69.9(6)
B B O1 5_677 3_657 21.1(5)
B B O2 5_677 . 74.3(13)
B B O2 5_677 1_565 37.9(7)
B B O2 5_677 3_647 97.2(8)
B B O2 5_677 3_657 16.9(10)
B B O2 5_677 5_667 76.8(12)
B B O2 5_677 5_677 34.7(7)
B B O2 5_677 7_555 99.9(8)
B B O2 5_677 7_565 19.1(10)
B B O3 5_677 1_556 112.0(11)
B B O3 5_677 1_566 68.6(5)
B B O3 5_677 2_575 123.7(6)
B B O3 5_677 3_646 68.5(6)
B B O3 5_677 3_656 21.0(4)
B B O4 5_677 . 133.1(13)
B B O4 5_677 1_565 75.5(5)
B B O4 5_677 3_657 15.2(5)
B B B 7_565 7_575 180.0(5)
B B Si 7_565 . 40(3)
B B Si 7_565 1_565 176(3)
B B Si 7_565 3_647 45(3)
B B Si 7_565 3_657 127(3)
B B O1 7_565 . 78(3)
B B O1 7_565 1_565 161(3)
B B O1 7_565 3_647 54(3)
B B O1 7_565 3_657 119(3)
B B O2 7_565 . 48(3)
B B O2 7_565 1_565 155(4)
B B O2 7_565 3_647 24(3)
B B O2 7_565 3_657 121(4)
B B O2 7_565 5_667 45(3)
B B O2 7_565 5_677 152(3)
B B O2 7_565 7_555 21(3)
B B O2 7_565 7_565 115(4)
B B O3 7_565 1_556 79(3)
B B O3 7_565 1_566 159(3)
B B O3 7_565 2_575 116(3)
B B O3 7_565 3_646 55(3)
B B O3 7_565 3_656 118(3)
B B O4 7_565 . 79(3)
B B O4 7_565 1_565 159(3)
B B O4 7_565 3_657 115(3)
B B Si 7_575 . 140(4)
B B Si 7_575 1_565 3.6(4)
B B Si 7_575 3_647 134.6(8)
B B Si 7_575 3_657 53.4(5)
B B O1 7_575 . 102.1(9)
B B O1 7_575 1_565 19.4(4)
B B O1 7_575 3_647 126.4(7)
B B O1 7_575 3_657 61.0(5)
B B O2 7_575 . 132.1(14)
B B O2 7_575 1_565 24.7(7)
B B O2 7_575 3_647 156.3(9)
B B O2 7_575 3_657 59.2(12)
B B O2 7_575 5_667 135.0(12)
B B O2 7_575 5_677 28.0(7)
B B O2 7_575 7_555 159.0(9)
B B O2 7_575 7_565 64.8(13)
B B O3 7_575 1_556 101.3(9)
B B O3 7_575 1_566 20.6(4)
B B O3 7_575 2_575 63.8(5)
B B O3 7_575 3_646 125.0(7)
B B O3 7_575 3_656 62.2(5)
B B O4 7_575 . 101.2(9)
B B O4 7_575 1_565 20.9(4)
B B O4 7_575 3_657 64.8(5)
Si B Si . 1_565 137(4)
Si B Si . 3_647 19(4)
Si B Si . 3_657 90(4)
Si B O1 . . 103(4)
Si B O1 . 1_565 149(4)
Si B O1 . 3_647 14(3)
Si B O1 . 3_657 79(3)
Si B O2 . . 32(3)
Si B O2 . 1_565 121(4)
Si B O2 . 3_647 16(3)
Si B O2 . 3_657 81(4)
Si B O2 . 5_667 6(3)
Si B O2 . 5_677 112(4)
Si B O2 . 7_555 28(3)
Si B O2 . 7_565 86(4)
Si B O3 . 1_556 78(4)
Si B O3 . 1_566 134(4)
Si B O3 . 2_575 152(4)
Si B O3 . 3_646 38(4)
Si B O3 . 3_656 89(4)
Si B O4 . . 115(4)
Si B O4 . 1_565 159(4)
Si B O4 . 3_657 76(3)
Si B Si 1_565 3_647 131.4(7)
Si B Si 1_565 3_657 50.2(4)
Si B O1 1_565 . 104.3(9)
Si B O1 1_565 1_565 21.7(3)
Si B O1 1_565 3_647 122.8(6)
Si B O1 1_565 3_657 57.4(3)
Si B O2 1_565 . 129.5(14)
Si B O2 1_565 1_565 22.3(6)
Si B O2 1_565 3_647 152.8(8)
Si B O2 1_565 3_657 55.7(11)
Si B O2 1_565 5_667 131.4(12)
Si B O2 1_565 5_677 24.5(6)
Si B O2 1_565 7_555 156.4(9)
Si B O2 1_565 7_565 62.3(13)
Si B O3 1_565 1_556 101.0(8)
Si B O3 1_565 1_566 20.6(2)
Si B O3 1_565 2_575 67.2(4)
Si B O3 1_565 3_646 122.6(6)
Si B O3 1_565 3_656 59.8(3)
Si B O4 1_565 . 104.5(8)
Si B O4 1_565 1_565 24.2(3)
Si B O4 1_565 3_657 61.2(3)
Si B Si 3_647 3_657 81.2(6)
Si B O1 3_647 . 89.1(10)
Si B O1 3_647 1_565 135.0(7)
Si B O1 3_647 3_647 21.7(3)
Si B O1 3_647 3_657 77.5(5)
Si B O2 3_647 . 13.7(7)
Si B O2 3_647 1_565 110.8(9)
Si B O2 3_647 3_647 24.7(6)
Si B O2 3_647 3_657 77.9(13)
Si B O2 3_647 5_667 15.5(8)
Si B O2 3_647 5_677 108.0(9)
Si B O2 3_647 7_555 26.2(5)
Si B O2 3_647 7_565 71.8(14)
Si B O3 3_647 1_556 96.7(9)
Si B O3 3_647 1_566 138.4(6)
Si B O3 3_647 2_575 160.1(6)
Si B O3 3_647 3_646 19.1(3)
Si B O3 3_647 3_656 75.0(5)
Si B O4 3_647 . 108.9(9)
Si B O4 3_647 1_565 145.4(7)
Si B O4 3_647 3_657 71.9(5)
Si B O1 3_657 . 105.9(12)
Si B O1 3_657 1_565 59.2(4)
Si B O1 3_657 3_647 77.0(5)
Si B O1 3_657 3_657 23.5(3)
Si B O2 3_657 . 80.5(13)
Si B O2 3_657 1_565 30.7(6)
Si B O2 3_657 3_647 104.3(8)
Si B O2 3_657 3_657 19.1(9)
Si B O2 3_657 5_667 83.9(12)
Si B O2 3_657 5_677 28.8(7)
Si B O2 3_657 7_555 106.5(8)
Si B O2 3_657 7_565 19.5(10)
Si B O3 3_657 1_556 113.8(11)
Si B O3 3_657 1_566 62.9(4)
Si B O3 3_657 2_575 116.5(5)
Si B O3 3_657 3_646 74.4(5)
Si B O3 3_657 3_656 20.2(3)
Si B O4 3_657 . 129.4(12)
Si B O4 3_657 1_565 68.3(4)
Si B O4 3_657 3_657 19.6(3)
O1 B O1 . 1_565 82.7(8)
O1 B O1 . 3_647 110.8(11)
O1 B O1 . 3_657 128.5(13)
O1 B O2 . . 76.3(12)
O1 B O2 . 1_565 97.8(10)
O1 B O2 . 3_647 91.2(9)
O1 B O2 . 3_657 124.2(18)
O1 B O2 . 5_667 103.1(13)
O1 B O2 . 5_677 115.7(11)
O1 B O2 . 7_555 76.0(8)
O1 B O2 . 7_565 88.4(16)
O1 B O3 . 1_556 140.3(17)
O1 B O3 . 1_566 119.2(9)
O1 B O3 . 2_575 77.6(10)
O1 B O3 . 3_646 74.4(10)
O1 B O3 . 3_656 86.4(11)
O1 B O4 . . 29.7(10)
O1 B O4 . 1_565 84.0(8)
O1 B O4 . 3_657 121.8(13)
O1 B O1 1_565 3_647 136.2(6)
O1 B O1 1_565 3_657 73.7(4)
O1 B O2 1_565 . 126.8(13)
O1 B O2 1_565 1_565 28.9(5)
O1 B O2 1_565 3_647 159.4(9)
O1 B O2 1_565 3_657 70.8(11)
O1 B O2 1_565 5_667 142.6(13)
O1 B O2 1_565 5_677 41.6(5)
O1 B O2 1_565 7_555 149.9(8)
O1 B O2 1_565 7_565 63.8(13)
O1 B O3 1_565 1_556 117.4(9)
O1 B O3 1_565 1_566 38.4(2)
O1 B O3 1_565 2_575 58.6(3)
O1 B O3 1_565 3_646 119.4(6)
O1 B O3 1_565 3_656 60.4(4)
O1 B O4 1_565 . 84.4(7)
O1 B O4 1_565 1_565 10.4(3)
O1 B O4 1_565 3_657 75.3(4)
O1 B O1 3_647 3_657 65.4(4)
O1 B O2 3_647 . 35.1(8)
O1 B O2 3_647 1_565 107.6(8)
O1 B O2 3_647 3_647 30.1(5)
O1 B O2 3_647 3_657 67.3(12)
O1 B O2 3_647 5_667 9.3(7)
O1 B O2 3_647 5_677 98.4(8)
O1 B O2 3_647 7_555 40.8(4)
O1 B O2 3_647 7_565 74.8(13)
O1 B O3 3_647 1_556 79.1(9)
O1 B O3 3_647 1_566 121.9(5)
O1 B O3 3_647 2_575 162.3(6)
O1 B O3 3_647 3_646 38.8(3)
O1 B O3 3_647 3_656 78.6(5)
O1 B O4 3_647 . 128.0(9)
O1 B O4 3_647 1_565 145.0(6)
O1 B O4 3_647 3_657 62.0(4)
O1 B O2 3_657 . 82.4(11)
O1 B O2 3_657 1_565 45.7(5)
O1 B O2 3_657 3_647 95.4(7)
O1 B O2 3_657 3_657 4.5(9)
O1 B O2 3_657 5_667 74.1(10)
O1 B O2 3_657 5_677 33.1(5)
O1 B O2 3_657 7_555 103.4(7)
O1 B O2 3_657 7_565 40.2(10)
O1 B O3 3_657 1_556 90.9(9)
O1 B O3 3_657 1_566 61.1(3)
O1 B O3 3_657 2_575 122.4(5)
O1 B O3 3_657 3_646 78.5(5)
O1 B O3 3_657 3_656 42.1(3)
O1 B O4 3_657 . 152.7(11)
O1 B O4 3_657 1_565 80.5(4)
O1 B O4 3_657 3_657 8.0(3)
O2 B O2 . 1_565 107.4(15)
O2 B O2 . 3_647 32.8(11)
O2 B O2 . 3_657 81.8(17)
O2 B O2 . 5_667 29.2(10)
O2 B O2 . 5_677 109.0(15)
O2 B O2 . 7_555 27.0(12)
O2 B O2 . 7_565 67.2(18)
O2 B O3 . 1_556 109.6(13)
O2 B O3 . 1_566 142.6(13)
O2 B O3 . 2_575 152.0(11)
O2 B O3 . 3_646 7.5(10)
O2 B O3 . 3_656 69.9(12)
O2 B O4 . . 98.6(13)
O2 B O4 . 1_565 136.7(13)
O2 B O4 . 3_657 75.6(11)
O2 B O2 1_565 3_647 134.8(10)
O2 B O2 1_565 3_657 42.4(11)
O2 B O2 1_565 5_667 114.7(13)
O2 B O2 1_565 5_677 17.9(5)
O2 B O2 1_565 7_555 134.3(10)
O2 B O2 1_565 7_565 40.1(14)
O2 B O3 1_565 1_556 116.2(10)
O2 B O3 1_565 1_566 40.9(6)
O2 B O3 1_565 2_575 85.9(7)
O2 B O3 1_565 3_646 100.3(8)
O2 B O3 1_565 3_656 37.6(6)
O2 B O4 1_565 . 109.5(10)
O2 B O4 1_565 1_565 37.6(6)
O2 B O4 1_565 3_657 46.5(5)
O2 B O2 3_647 3_657 97.1(14)
O2 B O2 3_647 5_667 21.4(10)
O2 B O2 3_647 5_677 128.3(10)
O2 B O2 3_647 7_555 15.3(4)
O2 B O2 3_647 7_565 96.5(15)
O2 B O3 3_647 1_556 79.4(8)
O2 B O3 3_647 1_566 148.9(7)
O2 B O3 3_647 2_575 139.2(8)
O2 B O3 3_647 3_646 40.2(6)
O2 B O3 3_647 3_656 99.8(8)
O2 B O4 3_647 . 100.0(8)
O2 B O4 3_647 1_565 169.5(9)
O2 B O4 3_647 3_657 91.6(7)
O2 B O2 3_657 5_667 75.8(15)
O2 B O2 3_657 5_677 31.2(12)
O2 B O2 3_657 7_555 104.1(14)
O2 B O2 3_657 7_565 36.0(13)
O2 B O3 3_657 1_556 95.3(14)
O2 B O3 3_657 1_566 61.2(12)
O2 B O3 3_657 2_575 121.8(13)
O2 B O3 3_657 3_646 77.4(13)
O2 B O3 3_657 3_656 37.8(10)
O2 B O4 3_657 . 148.3(17)
O2 B O4 3_657 1_565 78.1(11)
O2 B O4 3_657 3_657 6.2(11)
O2 B O2 5_667 5_677 106.9(13)
O2 B O2 5_667 7_555 31.5(8)
O2 B O2 5_667 7_565 79.3(17)
O2 B O3 5_667 1_556 81.6(12)
O2 B O3 5_667 1_566 131.2(10)
O2 B O3 5_667 2_575 158.8(12)
O2 B O3 5_667 3_646 34.3(9)
O2 B O3 5_667 3_656 82.9(11)
O2 B O4 5_667 . 118.8(12)
O2 B O4 5_667 1_565 152.3(13)
O2 B O4 5_667 3_657 70.3(10)
O2 B O2 5_677 7_555 134.1(10)
O2 B O2 5_677 7_565 45.6(13)
O2 B O3 5_677 1_556 99.7(10)
O2 B O3 5_677 1_566 34.1(7)
O2 B O3 5_677 2_575 91.3(7)
O2 B O3 5_677 3_646 103.1(9)
O2 B O3 5_677 3_656 44.5(7)
O2 B O4 5_677 . 125.6(10)
O2 B O4 5_677 1_565 47.5(6)
O2 B O4 5_677 3_657 36.8(6)
O2 B O2 7_555 7_565 94.2(15)
O2 B O3 7_555 1_556 92.4(8)
O2 B O3 7_555 1_566 162.7(7)
O2 B O3 7_555 2_575 134.1(7)
O2 B O3 7_555 3_646 34.1(5)
O2 B O3 7_555 3_656 96.9(7)
O2 B O4 7_555 . 87.3(8)
O2 B O4 7_555 1_565 157.2(7)
O2 B O4 7_555 3_657 98.1(7)
O2 B O3 7_565 1_556 130.7(17)
O2 B O3 7_565 1_566 78.8(13)
O2 B O3 7_565 2_575 121.9(14)
O2 B O3 7_565 3_646 60.2(14)
O2 B O3 7_565 3_656 3.8(11)
O2 B O4 7_565 . 115.1(16)
O2 B O4 7_565 1_565 74.1(13)
O2 B O4 7_565 3_657 33.6(9)
O3 B O3 1_556 1_566 80.7(7)
O3 B O3 1_556 2_575 84.7(10)
O3 B O3 1_556 3_646 115.7(9)
O3 B O3 1_556 3_656 133.0(11)
O3 B O4 1_556 . 113.9(16)
O3 B O4 1_556 1_565 110.2(9)
O3 B O4 1_556 3_657 97.1(10)
O3 B O3 1_566 2_575 61.5(3)
O3 B O3 1_566 3_646 137.1(6)
O3 B O3 1_566 3_656 77.0(4)
O3 B O4 1_566 . 110.0(9)
O3 B O4 1_566 1_565 35.2(2)
O3 B O4 1_566 3_657 67.4(3)
O3 B O3 2_575 3_646 151.9(6)
O3 B O3 2_575 3_656 118.2(5)
O3 B O4 2_575 . 53.4(8)
O3 B O4 2_575 1_565 48.7(3)
O3 B O4 2_575 3_657 127.8(4)
O3 B O3 3_646 3_656 62.8(4)
O3 B O4 3_646 . 99.1(10)
O3 B O4 3_646 1_565 129.3(6)
O3 B O4 3_646 3_657 71.3(4)
O3 B O4 3_656 . 112.4(11)
O3 B O4 3_656 1_565 70.7(4)
O3 B O4 3_656 3_657 36.0(3)
O4 B O4 . 1_565 80.4(7)
O4 B O4 . 3_657 148.3(12)
O4 B O4 1_565 3_657 83.1(4)
Sr Si Sr . 2_564 74.0(2)
Sr Si Sr . 2_565 78.5(3)
Sr Si Sr . 2_574 74.0(2)
Sr Si Sr . 2_575 78.5(3)
Sr Si Sr . 4_566 142.2(4)
Sr Si B . 1_545 87.4(4)
Sr Si B . . 62(4)
Sr Si B . 3_647 140.4(4)
Sr Si B . 3_657 133.1(4)
Sr Si B . 5_667 133.1(4)
Sr Si B . 5_677 140.4(4)
Sr Si B . 7_565 62(4)
Sr Si B . 7_575 87.4(4)
Sr Si Si . 1_545 90.0(3)
Sr Si Si . 1_565 90.0(3)
Sr Si Si . 3_647 134.9(3)
Sr Si Si . 3_657 134.9(3)
Sr Si O1 . . 88.2(8)
Sr Si O1 . 1_556 94.3(3)
Sr Si O1 . 3_647 126.9(3)
Sr Si O1 . 3_657 126.9(3)
Sr Si O2 . . 141.0(12)
Sr Si O2 . 1_565 109.9(6)
Sr Si O2 . 3_647 107.2(6)
Sr Si O2 . 3_657 125.1(12)
Sr Si O2 . 5_667 125.1(12)
Sr Si O2 . 5_677 107.2(6)
Sr Si O2 . 7_555 109.9(6)
Sr Si O2 . 7_565 141.0(12)
Sr Si O3 . 1_556 42.8(5)
Sr Si O3 . 3_646 146.30(16)
Sr Si O3 . 3_656 146.30(16)
Sr Si O4 . . 62.1(7)
Sr Si O4 . 3_647 135.3(3)
Sr Si O4 . 3_657 135.3(3)
Sr Si Sr 2_564 2_565 103.83(13)
Sr Si Sr 2_564 2_574 65.6(2)
Sr Si Sr 2_564 2_575 152.4(4)
Sr Si Sr 2_564 4_566 74.4(2)
Sr Si B 2_564 1_545 54.1(3)
Sr Si B 2_564 . 87(3)
Sr Si B 2_564 3_647 93.9(4)
Sr Si B 2_564 3_657 136.7(5)
Sr Si B 2_564 5_667 88.1(4)
Sr Si B 2_564 5_677 135.6(6)
Sr Si B 2_564 7_565 27(4)
Sr Si B 2_564 7_575 119.6(4)
Sr Si Si 2_564 1_545 57.20(18)
Sr Si Si 2_564 1_565 122.8(3)
Sr Si Si 2_564 3_647 87.5(3)
Sr Si Si 2_564 3_657 134.5(5)
Sr Si O1 2_564 . 36.6(3)
Sr Si O1 2_564 1_556 144.35(18)
Sr Si O1 2_564 3_647 107.41(16)
Sr Si O1 2_564 3_657 156.8(4)
Sr Si O2 2_564 . 76.6(10)
Sr Si O2 2_564 1_565 123.5(4)
Sr Si O2 2_564 3_647 76.0(4)
Sr Si O2 2_564 3_657 151.7(10)
Sr Si O2 2_564 5_667 97.6(9)
Sr Si O2 2_564 5_677 139.7(5)
Sr Si O2 2_564 7_555 62.3(4)
Sr Si O2 2_564 7_565 115.6(10)
Sr Si O3 2_564 1_556 109.8(6)
Sr Si O3 2_564 3_646 80.7(2)
Sr Si O3 2_564 3_656 115.1(3)
Sr Si O4 2_564 . 33.83(17)
Sr Si O4 2_564 3_647 108.10(19)
Sr Si O4 2_564 3_657 149.1(4)
Sr Si Sr 2_565 2_574 152.4(4)
Sr Si Sr 2_565 2_575 73.3(2)
Sr Si Sr 2_565 4_566 129.3(3)
Sr Si B 2_565 1_545 55.1(3)
Sr Si B 2_565 . 135(4)
Sr Si B 2_565 3_647 67.8(4)
Sr Si B 2_565 3_657 113.5(5)
Sr Si B 2_565 5_667 64.0(4)
Sr Si B 2_565 5_677 109.5(5)
Sr Si B 2_565 7_565 78(3)
Sr Si B 2_565 7_575 128.3(4)
Sr Si Si 2_565 1_545 53.34(18)
Sr Si Si 2_565 1_565 126.7(3)
Sr Si Si 2_565 3_647 66.3(3)
Sr Si Si 2_565 3_657 114.8(4)
Sr Si O1 2_565 . 140.4(3)
Sr Si O1 2_565 1_556 40.52(16)
Sr Si O1 2_565 3_647 49.0(3)
Sr Si O1 2_565 3_657 91.5(3)
Sr Si O2 2_565 . 84.3(10)
Sr Si O2 2_565 1_565 132.6(5)
Sr Si O2 2_565 3_647 47.9(5)
Sr Si O2 2_565 3_657 100.8(9)
Sr Si O2 2_565 5_667 50.3(10)
Sr Si O2 2_565 5_677 116.0(5)
Sr Si O2 2_565 7_555 63.7(4)
Sr Si O2 2_565 7_565 129.2(10)
Sr Si O3 2_565 1_556 47.6(3)
Sr Si O3 2_565 3_646 86.5(2)
Sr Si O3 2_565 3_656 125.8(4)
Sr Si O4 2_565 . 126.4(6)
Sr Si O4 2_565 3_647 57.3(2)
Sr Si O4 2_565 3_657 93.6(3)
Sr Si Sr 2_574 2_575 103.83(13)
Sr Si Sr 2_574 4_566 74.4(2)
Sr Si B 2_574 1_545 119.6(4)
Sr Si B 2_574 . 27(4)
Sr Si B 2_574 3_647 135.6(6)
Sr Si B 2_574 3_657 88.1(4)
Sr Si B 2_574 5_667 136.7(5)
Sr Si B 2_574 5_677 93.9(4)
Sr Si B 2_574 7_565 87(3)
Sr Si B 2_574 7_575 54.1(3)
Sr Si Si 2_574 1_545 122.8(3)
Sr Si Si 2_574 1_565 57.20(18)
Sr Si Si 2_574 3_647 134.5(5)
Sr Si Si 2_574 3_657 87.5(3)
Sr Si O1 2_574 . 36.6(3)
Sr Si O1 2_574 1_556 144.35(18)
Sr Si O1 2_574 3_647 156.8(4)
Sr Si O1 2_574 3_657 107.41(16)
Sr Si O2 2_574 . 115.6(10)
Sr Si O2 2_574 1_565 62.3(4)
Sr Si O2 2_574 3_647 139.7(5)
Sr Si O2 2_574 3_657 97.6(9)
Sr Si O2 2_574 5_667 151.7(10)
Sr Si O2 2_574 5_677 76.0(4)
Sr Si O2 2_574 7_555 123.5(4)
Sr Si O2 2_574 7_565 76.6(10)
Sr Si O3 2_574 1_556 109.8(6)
Sr Si O3 2_574 3_646 115.1(3)
Sr Si O3 2_574 3_656 80.7(2)
Sr Si O4 2_574 . 33.83(17)
Sr Si O4 2_574 3_647 149.1(4)
Sr Si O4 2_574 3_657 108.10(19)
Sr Si Sr 2_575 4_566 129.3(3)
Sr Si B 2_575 1_545 128.3(4)
Sr Si B 2_575 . 78(3)
Sr Si B 2_575 3_647 109.5(5)
Sr Si B 2_575 3_657 64.0(4)
Sr Si B 2_575 5_667 113.5(5)
Sr Si B 2_575 5_677 67.8(4)
Sr Si B 2_575 7_565 135(4)
Sr Si B 2_575 7_575 55.1(3)
Sr Si Si 2_575 1_545 126.7(3)
Sr Si Si 2_575 1_565 53.34(18)
Sr Si Si 2_575 3_647 114.8(4)
Sr Si Si 2_575 3_657 66.3(3)
Sr Si O1 2_575 . 140.4(3)
Sr Si O1 2_575 1_556 40.52(16)
Sr Si O1 2_575 3_647 91.5(3)
Sr Si O1 2_575 3_657 49.0(3)
Sr Si O2 2_575 . 129.2(10)
Sr Si O2 2_575 1_565 63.7(4)
Sr Si O2 2_575 3_647 116.0(5)
Sr Si O2 2_575 3_657 50.3(10)
Sr Si O2 2_575 5_667 100.8(9)
Sr Si O2 2_575 5_677 47.9(5)
Sr Si O2 2_575 7_555 132.6(5)
Sr Si O2 2_575 7_565 84.3(10)
Sr Si O3 2_575 1_556 47.6(3)
Sr Si O3 2_575 3_646 125.8(4)
Sr Si O3 2_575 3_656 86.5(2)
Sr Si O4 2_575 . 126.4(6)
Sr Si O4 2_575 3_647 93.6(3)
Sr Si O4 2_575 3_657 57.3(2)
Sr Si B 4_566 1_545 90.6(4)
Sr Si B 4_566 . 96(4)
Sr Si B 4_566 3_647 62.0(5)
Sr Si B 4_566 3_657 65.4(4)
Sr Si B 4_566 5_667 65.4(4)
Sr Si B 4_566 5_677 62.0(5)
Sr Si B 4_566 7_565 96(4)
Sr Si B 4_566 7_575 90.6(4)
Sr Si Si 4_566 1_545 90.0(3)
Sr Si Si 4_566 1_565 90.0(3)
Sr Si Si 4_566 3_647 63.0(3)
Sr Si Si 4_566 3_657 63.0(3)
Sr Si O1 4_566 . 54.0(7)
Sr Si O1 4_566 1_556 123.6(4)
Sr Si O1 4_566 3_647 82.5(3)
Sr Si O1 4_566 3_657 82.5(3)
Sr Si O2 4_566 . 45.4(10)
Sr Si O2 4_566 1_565 72.1(5)
Sr Si O2 4_566 3_647 84.5(6)
Sr Si O2 4_566 3_657 79.3(11)
Sr Si O2 4_566 5_667 79.3(11)
Sr Si O2 4_566 5_677 84.5(6)
Sr Si O2 4_566 7_555 72.1(5)
Sr Si O2 4_566 7_565 45.4(10)
Sr Si O3 4_566 1_556 175.0(8)
Sr Si O3 4_566 3_646 42.87(17)
Sr Si O3 4_566 3_656 42.87(17)
Sr Si O4 4_566 . 80.1(7)
Sr Si O4 4_566 3_647 74.8(3)
Sr Si O4 4_566 3_657 74.8(3)
B Si B 1_545 . 137(3)
B Si B 1_545 3_647 56.6(5)
B Si B 1_545 3_657 137.7(6)
B Si B 1_545 5_667 48.6(5)
B Si B 1_545 5_677 129.8(6)
B Si B 1_545 7_565 36(3)
B Si B 1_545 7_575 172.9(6)
B Si Si 1_545 1_545 3.6(4)
B Si Si 1_545 1_565 176.4(5)
B Si Si 1_545 3_647 49.7(4)
B Si Si 1_545 3_657 136.5(5)
B Si O1 1_545 . 87.5(4)
B Si O1 1_545 1_556 92.6(4)
B Si O1 1_545 3_647 58.7(4)
B Si O1 1_545 3_657 128.5(5)
B Si O2 1_545 . 54.3(12)
B Si O2 1_545 1_565 161.6(8)
B Si O2 1_545 3_647 25.4(6)
B Si O2 1_545 3_657 137.3(12)
B Si O2 1_545 5_667 49.8(11)
B Si O2 1_545 5_677 161.7(7)
B Si O2 1_545 7_555 22.6(7)
B Si O2 1_545 7_565 129.9(13)
B Si O3 1_545 1_556 89.7(4)
B Si O3 1_545 3_646 59.5(4)
B Si O3 1_545 3_656 124.9(5)
B Si O4 1_545 . 86.6(4)
B Si O4 1_545 3_647 63.2(4)
B Si O4 1_545 3_657 123.9(4)
B Si B . 3_647 156(4)
B Si B . 3_657 82(3)
B Si B . 5_667 161(4)
B Si B . 5_677 90(4)
B Si B . 7_565 101(5)
B Si B . 7_575 36(3)
B Si Si . 1_545 140(3)
B Si Si . 1_565 40(3)
B Si Si . 3_647 159(4)
B Si Si . 3_657 83(3)
B Si O1 . . 63(4)
B Si O1 . 1_556 118(4)
B Si O1 . 3_647 164(3)
B Si O1 . 3_657 95(3)
B Si O2 . . 141(4)
B Si O2 . 1_565 54(4)
B Si O2 . 3_647 162(3)
B Si O2 . 3_657 86(3)
B Si O2 . 5_667 172(4)
B Si O2 . 5_677 61(3)
B Si O2 . 7_555 149(3)
B Si O2 . 7_565 80(4)
B Si O3 . 1_556 87(4)
B Si O3 . 3_646 139(4)
B Si O3 . 3_656 85(4)
B Si O4 . . 53(3)
B Si O4 . 3_647 159(4)
B Si O4 . 3_657 99(3)
B Si B 3_647 3_657 81.2(6)
B Si B 3_647 5_667 8.0(5)
B Si B 3_647 5_677 73.2(6)
B Si B 3_647 7_565 90(4)
B Si B 3_647 7_575 129.8(6)
B Si Si 3_647 1_545 53.4(4)
B Si Si 3_647 1_565 126.6(5)
B Si Si 3_647 3_647 7.2(4)
B Si Si 3_647 3_657 80.1(5)
B Si O1 3_647 . 104.5(8)
B Si O1 3_647 1_556 73.6(5)
B Si O1 3_647 3_647 21.6(5)
B Si O1 3_647 3_657 75.7(5)
B Si O2 3_647 . 21.3(9)
B Si O2 3_647 1_565 108.1(7)
B Si O2 3_647 3_647 33.6(7)
B Si O2 3_647 3_657 82.5(12)
B Si O2 3_647 5_667 17.4(11)
B Si O2 3_647 5_677 105.9(8)
B Si O2 3_647 7_555 36.1(6)
B Si O2 3_647 7_565 78.4(13)
B Si O3 3_647 1_556 114.3(7)
B Si O3 3_647 3_646 20.7(4)
B Si O3 3_647 3_656 73.1(5)
B Si O4 3_647 . 124.1(7)
B Si O4 3_647 3_647 16.4(4)
B Si O4 3_647 3_657 69.1(5)
B Si B 3_657 5_667 89.1(6)
B Si B 3_657 5_677 8.0(5)
B Si B 3_657 7_565 161(4)
B Si B 3_657 7_575 48.6(5)
B Si Si 3_657 1_545 134.6(5)
B Si Si 3_657 1_565 45.4(4)
B Si Si 3_657 3_647 88.1(5)
B Si Si 3_657 3_657 2.3(4)
B Si O1 3_657 . 102.8(7)
B Si O1 3_657 1_556 75.5(4)
B Si O1 3_657 3_647 83.1(5)
B Si O1 3_657 3_657 22.5(4)
B Si O2 3_657 . 85.9(13)
B Si O2 3_657 1_565 28.5(6)
B Si O2 3_657 3_647 113.8(8)
B Si O2 3_657 3_657 15.0(9)
B Si O2 3_657 5_667 90.2(12)
B Si O2 3_657 5_677 26.0(7)
B Si O2 3_657 7_555 116.0(7)
B Si O2 3_657 7_565 21.2(9)
B Si O3 3_657 1_556 111.4(6)
B Si O3 3_657 3_646 80.5(5)
B Si O3 3_657 3_656 22.5(4)
B Si O4 3_657 . 119.8(6)
B Si O4 3_657 3_647 76.7(4)
B Si O4 3_657 3_657 20.2(4)
B Si B 5_667 5_677 81.2(6)
B Si B 5_667 7_565 82(3)
B Si B 5_667 7_575 137.7(6)
B Si Si 5_667 1_545 45.4(4)
B Si Si 5_667 1_565 134.6(5)
B Si Si 5_667 3_647 2.3(4)
B Si Si 5_667 3_657 88.1(5)
B Si O1 5_667 . 102.8(7)
B Si O1 5_667 1_556 75.5(4)
B Si O1 5_667 3_647 22.5(4)
B Si O1 5_667 3_657 83.1(5)
B Si O2 5_667 . 21.2(9)
B Si O2 5_667 1_565 116.0(7)
B Si O2 5_667 3_647 26.0(7)
B Si O2 5_667 3_657 90.2(12)
B Si O2 5_667 5_667 15.0(9)
B Si O2 5_667 5_677 113.8(8)
B Si O2 5_667 7_555 28.5(6)
B Si O2 5_667 7_565 85.9(13)
B Si O3 5_667 1_556 111.4(6)
B Si O3 5_667 3_646 22.5(4)
B Si O3 5_667 3_656 80.5(5)
B Si O4 5_667 . 119.8(6)
B Si O4 5_667 3_647 20.2(4)
B Si O4 5_667 3_657 76.7(4)
B Si B 5_677 7_565 156(4)
B Si B 5_677 7_575 56.6(5)
B Si Si 5_677 1_545 126.6(5)
B Si Si 5_677 1_565 53.4(4)
B Si Si 5_677 3_647 80.1(5)
B Si Si 5_677 3_657 7.2(4)
B Si O1 5_677 . 104.5(8)
B Si O1 5_677 1_556 73.6(5)
B Si O1 5_677 3_647 75.7(5)
B Si O1 5_677 3_657 21.6(5)
B Si O2 5_677 . 78.4(13)
B Si O2 5_677 1_565 36.1(6)
B Si O2 5_677 3_647 105.9(8)
B Si O2 5_677 3_657 17.4(11)
B Si O2 5_677 5_667 82.5(12)
B Si O2 5_677 5_677 33.6(7)
B Si O2 5_677 7_555 108.1(7)
B Si O2 5_677 7_565 21.3(9)
B Si O3 5_677 1_556 114.3(7)
B Si O3 5_677 3_646 73.1(5)
B Si O3 5_677 3_656 20.7(4)
B Si O4 5_677 . 124.1(7)
B Si O4 5_677 3_647 69.1(5)
B Si O4 5_677 3_657 16.4(4)
B Si B 7_565 7_575 137(3)
B Si Si 7_565 1_545 40(3)
B Si Si 7_565 1_565 140(3)
B Si Si 7_565 3_647 83(3)
B Si Si 7_565 3_657 159(4)
B Si O1 7_565 . 63(4)
B Si O1 7_565 1_556 118(4)
B Si O1 7_565 3_647 95(3)
B Si O1 7_565 3_657 164(3)
B Si O2 7_565 . 80(4)
B Si O2 7_565 1_565 149(3)
B Si O2 7_565 3_647 61(3)
B Si O2 7_565 3_657 172(4)
B Si O2 7_565 5_667 86(3)
B Si O2 7_565 5_677 162(3)
B Si O2 7_565 7_555 54(4)
B Si O2 7_565 7_565 141(4)
B Si O3 7_565 1_556 87(4)
B Si O3 7_565 3_646 85(4)
B Si O3 7_565 3_656 139(4)
B Si O4 7_565 . 53(3)
B Si O4 7_565 3_647 99(3)
B Si O4 7_565 3_657 159(4)
B Si Si 7_575 1_545 176.4(5)
B Si Si 7_575 1_565 3.6(4)
B Si Si 7_575 3_647 136.5(5)
B Si Si 7_575 3_657 49.7(4)
B Si O1 7_575 . 87.5(4)
B Si O1 7_575 1_556 92.6(4)
B Si O1 7_575 3_647 128.5(5)
B Si O1 7_575 3_657 58.7(4)
B Si O2 7_575 . 129.9(13)
B Si O2 7_575 1_565 22.6(7)
B Si O2 7_575 3_647 161.7(7)
B Si O2 7_575 3_657 49.8(11)
B Si O2 7_575 5_667 137.3(12)
B Si O2 7_575 5_677 25.4(6)
B Si O2 7_575 7_555 161.6(8)
B Si O2 7_575 7_565 54.3(12)
B Si O3 7_575 1_556 89.7(4)
B Si O3 7_575 3_646 124.9(5)
B Si O3 7_575 3_656 59.5(4)
B Si O4 7_575 . 86.6(4)
B Si O4 7_575 3_647 123.9(4)
B Si O4 7_575 3_657 63.2(4)
Si Si Si 1_545 1_565 180.0(5)
Si Si Si 1_545 3_647 46.5(3)
Si Si Si 1_545 3_657 133.5(4)
Si Si O1 1_545 . 90.0(2)
Si Si O1 1_545 1_556 90.0(2)
Si Si O1 1_545 3_647 55.1(2)
Si Si O1 1_545 3_657 124.9(4)
Si Si O2 1_545 . 52.2(12)
Si Si O2 1_545 1_565 159.7(7)
Si Si O2 1_545 3_647 21.8(5)
Si Si O2 1_545 3_657 133.7(11)
Si Si O2 1_545 5_667 46.3(10)
Si Si O2 1_545 5_677 158.2(7)
Si Si O2 1_545 7_555 20.3(6)
Si Si O2 1_545 7_565 127.8(13)
Si Si O3 1_545 1_556 90.0(3)
Si Si O3 1_545 3_646 57.3(2)
Si Si O3 1_545 3_656 122.7(4)
Si Si O4 1_545 . 90.0(2)
Si Si O4 1_545 3_647 59.7(2)
Si Si O4 1_545 3_657 120.3(3)
Si Si Si 1_565 3_647 133.5(4)
Si Si Si 1_565 3_657 46.5(3)
Si Si O1 1_565 . 90.0(2)
Si Si O1 1_565 1_556 90.0(2)
Si Si O1 1_565 3_647 124.9(4)
Si Si O1 1_565 3_657 55.1(2)
Si Si O2 1_565 . 127.8(13)
Si Si O2 1_565 1_565 20.3(6)
Si Si O2 1_565 3_647 158.2(7)
Si Si O2 1_565 3_657 46.3(10)
Si Si O2 1_565 5_667 133.7(11)
Si Si O2 1_565 5_677 21.8(5)
Si Si O2 1_565 7_555 159.7(7)
Si Si O2 1_565 7_565 52.2(12)
Si Si O3 1_565 1_556 90.0(3)
Si Si O3 1_565 3_646 122.7(4)
Si Si O3 1_565 3_656 57.3(2)
Si Si O4 1_565 . 90.0(2)
Si Si O4 1_565 3_647 120.3(3)
Si Si O4 1_565 3_657 59.7(2)
Si Si Si 3_647 3_657 86.9(4)
Si Si O1 3_647 . 101.0(7)
Si Si O1 3_647 1_556 77.2(4)
Si Si O1 3_647 3_647 24.2(3)
Si Si O1 3_647 3_657 82.8(4)
Si Si O2 3_647 . 19.0(8)
Si Si O2 3_647 1_565 114.6(7)
Si Si O2 3_647 3_647 27.7(6)
Si Si O2 3_647 3_657 89.7(12)
Si Si O2 3_647 5_667 17.1(9)
Si Si O2 3_647 5_677 113.0(7)
Si Si O2 3_647 7_555 28.9(5)
Si Si O2 3_647 7_565 84.1(13)
Si Si O3 3_647 1_556 113.7(5)
Si Si O3 3_647 3_646 20.2(3)
Si Si O3 3_647 3_656 78.8(4)
Si Si O4 3_647 . 118.7(6)
Si Si O4 3_647 3_647 21.2(3)
Si Si O4 3_647 3_657 76.3(3)
Si Si O1 3_657 . 101.0(7)
Si Si O1 3_657 1_556 77.2(4)
Si Si O1 3_657 3_647 82.8(4)
Si Si O1 3_657 3_657 24.2(3)
Si Si O2 3_657 . 84.1(13)
Si Si O2 3_657 1_565 28.9(5)
Si Si O2 3_657 3_647 113.0(7)
Si Si O2 3_657 3_657 17.1(9)
Si Si O2 3_657 5_667 89.7(12)
Si Si O2 3_657 5_677 27.7(6)
Si Si O2 3_657 7_555 114.6(7)
Si Si O2 3_657 7_565 19.0(8)
Si Si O3 3_657 1_556 113.7(5)
Si Si O3 3_657 3_646 78.8(4)
Si Si O3 3_657 3_656 20.2(3)
Si Si O4 3_657 . 118.7(6)
Si Si O4 3_657 3_647 76.3(3)
Si Si O4 3_657 3_657 21.2(3)
O1 Si O1 . 1_556 177.5(9)
O1 Si O1 . 3_647 125.3(7)
O1 Si O1 . 3_657 125.3(7)
O1 Si O2 . . 83.1(10)
O1 Si O2 . 1_565 87.0(5)
O1 Si O2 . 3_647 103.6(5)
O1 Si O2 . 3_657 117.1(10)
O1 Si O2 . 5_667 117.1(10)
O1 Si O2 . 5_677 103.6(5)
O1 Si O2 . 7_555 87.0(5)
O1 Si O2 . 7_565 83.1(10)
O1 Si O3 . 1_556 131.0(11)
O1 Si O3 . 3_646 84.4(7)
O1 Si O3 . 3_656 84.4(7)
O1 Si O4 . . 26.1(8)
O1 Si O4 . 3_647 120.7(7)
O1 Si O4 . 3_657 120.7(7)
O1 Si O1 1_556 3_647 53.0(3)
O1 Si O1 1_556 3_657 53.0(3)
O1 Si O2 1_556 . 94.9(9)
O1 Si O2 1_556 1_565 92.1(4)
O1 Si O2 1_556 3_647 75.7(4)
O1 Si O2 1_556 3_657 61.4(9)
O1 Si O2 1_556 5_667 61.4(9)
O1 Si O2 1_556 5_677 75.7(4)
O1 Si O2 1_556 7_555 92.1(4)
O1 Si O2 1_556 7_565 94.9(9)
O1 Si O3 1_556 1_556 51.4(6)
O1 Si O3 1_556 3_646 93.5(3)
O1 Si O3 1_556 3_656 93.5(3)
O1 Si O4 1_556 . 156.4(8)
O1 Si O4 1_556 3_647 57.3(3)
O1 Si O4 1_556 3_657 57.3(3)
O1 Si O1 3_647 3_657 69.8(3)
O1 Si O2 3_647 . 42.5(8)
O1 Si O2 3_647 1_565 111.6(6)
O1 Si O2 3_647 3_647 33.4(5)
O1 Si O2 3_647 3_657 78.8(11)
O1 Si O2 3_647 5_667 9.9(9)
O1 Si O2 3_647 5_677 103.1(6)
O1 Si O2 3_647 7_555 45.1(4)
O1 Si O2 3_647 7_565 88.0(12)
O1 Si O3 3_647 1_556 93.4(6)
O1 Si O3 3_647 3_646 42.3(3)
O1 Si O3 3_647 3_656 83.1(3)
O1 Si O4 3_647 . 140.8(4)
O1 Si O4 3_647 3_647 8.5(3)
O1 Si O4 3_647 3_657 65.7(3)
O1 Si O2 3_657 . 88.0(12)
O1 Si O2 3_657 1_565 45.1(4)
O1 Si O2 3_657 3_647 103.1(6)
O1 Si O2 3_657 3_657 9.9(9)
O1 Si O2 3_657 5_667 78.8(11)
O1 Si O2 3_657 5_677 33.4(5)
O1 Si O2 3_657 7_555 111.6(6)
O1 Si O2 3_657 7_565 42.5(8)
O1 Si O3 3_657 1_556 93.4(6)
O1 Si O3 3_657 3_646 83.1(3)
O1 Si O3 3_657 3_656 42.3(3)
O1 Si O4 3_657 . 140.8(4)
O1 Si O4 3_657 3_647 65.7(3)
O1 Si O4 3_657 3_657 8.5(3)
O2 Si O2 . 1_565 107.6(14)
O2 Si O2 . 3_647 39.9(12)
O2 Si O2 . 3_657 92.3(17)
O2 Si O2 . 5_667 36.1(12)
O2 Si O2 . 5_677 111.8(14)
O2 Si O2 . 7_555 31.9(13)
O2 Si O2 . 7_565 75.7(18)
O2 Si O3 . 1_556 131.9(11)
O2 Si O3 . 3_646 5.3(12)
O2 Si O3 . 3_656 70.6(13)
O2 Si O4 . . 103.7(11)
O2 Si O4 . 3_647 37.6(8)
O2 Si O4 . 3_657 80.1(12)
O2 Si O2 1_565 3_647 141.6(9)
O2 Si O2 1_565 3_657 35.2(9)
O2 Si O2 1_565 5_667 118.7(13)
O2 Si O2 1_565 5_677 16.8(5)
O2 Si O2 1_565 7_555 139.5(9)
O2 Si O2 1_565 7_565 31.9(13)
O2 Si O3 1_565 1_556 107.0(5)
O2 Si O3 1_565 3_646 102.5(6)
O2 Si O3 1_565 3_656 37.0(6)
O2 Si O4 1_565 . 96.0(5)
O2 Si O4 1_565 3_647 105.2(6)
O2 Si O4 1_565 3_657 46.7(5)
O2 Si O2 3_647 3_657 111.9(12)
O2 Si O2 3_647 5_667 24.4(11)
O2 Si O2 3_647 5_677 136.3(8)
O2 Si O2 3_647 7_555 16.8(5)
O2 Si O2 3_647 7_565 111.8(14)
O2 Si O3 3_647 1_556 93.7(6)
O2 Si O3 3_647 3_646 43.9(6)
O2 Si O3 3_647 3_656 106.5(7)
O2 Si O4 3_647 . 109.7(5)
O2 Si O4 3_647 3_647 37.9(5)
O2 Si O4 3_647 3_657 98.5(6)
O2 Si O2 3_657 5_667 87.4(15)
O2 Si O2 3_657 5_677 24.4(11)
O2 Si O2 3_657 7_555 118.7(13)
O2 Si O2 3_657 7_565 36.1(12)
O2 Si O3 3_657 1_556 97.2(11)
O2 Si O3 3_657 3_646 87.1(12)
O2 Si O3 3_657 3_656 37.0(10)
O2 Si O4 3_657 . 131.0(9)
O2 Si O4 3_657 3_647 74.1(11)
O2 Si O4 3_657 3_657 13.6(11)
O2 Si O2 5_667 5_677 111.9(12)
O2 Si O2 5_667 7_555 35.2(9)
O2 Si O2 5_667 7_565 92.3(17)
O2 Si O3 5_667 1_556 97.2(11)
O2 Si O3 5_667 3_646 37.0(10)
O2 Si O3 5_667 3_656 87.1(12)
O2 Si O4 5_667 . 131.0(9)
O2 Si O4 5_667 3_647 13.6(11)
O2 Si O4 5_667 3_657 74.1(11)
O2 Si O2 5_677 7_555 141.6(9)
O2 Si O2 5_677 7_565 39.9(12)
O2 Si O3 5_677 1_556 93.7(6)
O2 Si O3 5_677 3_646 106.5(7)
O2 Si O3 5_677 3_656 43.9(6)
O2 Si O4 5_677 . 109.7(5)
O2 Si O4 5_677 3_647 98.5(6)
O2 Si O4 5_677 3_657 37.9(5)
O2 Si O2 7_555 7_565 107.6(14)
O2 Si O3 7_555 1_556 107.0(5)
O2 Si O3 7_555 3_646 37.0(6)
O2 Si O3 7_555 3_656 102.5(6)
O2 Si O4 7_555 . 96.0(5)
O2 Si O4 7_555 3_647 46.7(5)
O2 Si O4 7_555 3_657 105.2(6)
O2 Si O3 7_565 1_556 131.9(11)
O2 Si O3 7_565 3_646 70.6(13)
O2 Si O3 7_565 3_656 5.3(12)
O2 Si O4 7_565 . 103.7(11)
O2 Si O4 7_565 3_647 80.1(12)
O2 Si O4 7_565 3_657 37.6(8)
O3 Si O3 1_556 3_646 134.0(5)
O3 Si O3 1_556 3_656 134.0(5)
O3 Si O4 1_556 . 104.9(10)
O3 Si O4 1_556 3_647 100.9(6)
O3 Si O4 1_556 3_657 100.9(6)
O3 Si O3 3_646 3_656 65.5(3)
O3 Si O4 3_646 . 106.3(6)
O3 Si O4 3_646 3_647 36.4(2)
O3 Si O4 3_646 3_657 75.0(3)
O3 Si O4 3_656 . 106.3(6)
O3 Si O4 3_656 3_647 75.0(3)
O3 Si O4 3_656 3_657 36.4(2)
O4 Si O4 . 3_647 139.9(5)
O4 Si O4 . 3_657 139.9(5)
O4 Si O4 3_647 3_657 60.7(2)

loop_
_geom_bond_atom_site_label_1
_geom_bond_atom_site_label_2
_geom_bond_site_symmetry_2
_geom_bond_distance
Sr Sr 1_545 3.9006
Sr Sr 1_565 3.9006
Sr B . 3.22(2)
Sr B 2_564 3.526(18)
Sr B 2_565 3.598(18)
Sr B 2_574 3.209(19)
Sr B 2_575 3.288(19)
Sr B 4_466 3.41(2)
Sr B 6_456 3.41(2)
Sr B 7_565 3.22(2)
Sr B 8_544 3.209(19)
Sr B 8_545 3.288(19)
Sr B 8_554 3.526(18)
Sr B 8_555 3.598(18)
Sr Si . 3.370(13)
Sr Si 2_564 3.266(9)
Sr Si 2_565 3.601(10)
Sr Si 2_574 3.266(9)
Sr Si 2_575 3.601(10)
Sr Si 4_466 3.355(12)
Sr O1 . 3.618(14)
Sr O1 2_565 2.600(8)
Sr O1 2_575 2.600(8)
Sr O1 4_466 2.768(14)
Sr O2 2_564 3.43(2)
Sr O2 2_565 3.55(2)
Sr O2 4_456 3.88(3)
Sr O2 4_466 2.57(3)
Sr O2 6_456 2.57(3)
Sr O2 6_466 3.88(3)
Sr O2 8_554 3.43(2)
Sr O2 8_555 3.55(2)
Sr O3 1_556 2.546(10)
Sr O3 2_565 2.555(4)
Sr O3 2_575 2.555(4)
Sr O4 . 2.979(14)
Sr O4 2_565 2.444(7)
Sr O4 2_575 2.444(7)
Sr O4 4_466 3.458(15)
B B 1_545 3.90(2)
B B 1_565 3.90(2)
B B 3_647 3.14(3)
B B 3_657 3.14(3)
B B 5_667 3.51(3)
B B 5_677 2.83(3)
B B 7_565 0.55(2)
B B 7_575 3.35(2)
B Si . 0.355(19)
B Si 1_565 3.634(15)
B Si 3_647 3.17(2)
B Si 3_657 2.81(2)
B O1 . 1.30(2)
B O1 1_565 3.845(16)
B O1 3_647 3.75(2)
B O1 3_657 3.46(2)
B O2 . 1.71(4)
B O2 1_565 3.03(3)
B O2 3_647 3.38(3)
B O2 3_657 1.58(3)
B O2 5_667 1.92(3)
B O2 5_677 2.88(3)
B O2 7_555 3.54(3)
B O2 7_565 1.40(4)
B O3 1_556 1.39(2)
B O3 1_566 3.875(16)
B O3 2_575 3.80(2)
B O3 3_646 3.88(2)
B O3 3_656 3.59(2)
B O4 . 1.41(2)
B O4 1_565 3.881(17)
B O4 3_657 3.93(2)
Si Si 1_545 3.9006
Si Si 1_565 3.9006
Si Si 3_647 2.835(13)
Si Si 3_657 2.835(13)
Si O1 . 1.425(16)
Si O1 1_556 3.985(16)
Si O1 3_647 3.408(14)
Si O1 3_657 3.408(14)
Si O2 . 1.42(3)
Si O2 1_565 3.23(3)
Si O2 3_647 3.04(3)
Si O2 3_657 1.56(3)
Si O2 5_667 1.56(3)
Si O2 5_677 3.04(3)
Si O2 7_555 3.23(3)
Si O2 7_565 1.42(3)
Si O3 1_556 1.362(15)
Si O3 3_646 3.606(14)
Si O3 3_656 3.606(14)
Si O4 . 1.593(17)
Si O4 3_647 3.862(16)
Si O4 3_657 3.862(16)
